data_4109992
loop_
_publ_author_name
'Shinji Yamada'
'Naoko Uematsu'
'Kaori Yamashita'

_publ_section_title
;
 Role of Cation-\p Interactions in the Photodimerization of
 trans-4-Styrylpyridines
;
_journal_name_full 'Journal of the American Chemical Society'
_journal_page_first 12100
_journal_page_last 12101
_journal_paper_doi 10.1021/ja074874y
_journal_volume 129
_journal_year 2007
_chemical_formula_moiety 'C26 H22 N2 '
_chemical_formula_sum 'C26 H22 N2'
_chemical_formula_weight 362.47
_space_group_IT_number 2
_symmetry_cell_setting triclinic
_symmetry_Int_Tables_number 2
_symmetry_space_group_name_Hall '-P 1'
_symmetry_space_group_name_H-M 'P -1'
_cell_angle_alpha 118.0720(9)
_cell_angle_beta 93.3960(10)
_cell_angle_gamma 103.0830(11)
_cell_formula_units_Z 8
_cell_length_a 16.1494(3)
_cell_length_b 17.4113(4)
_cell_length_c 17.4162(3)
_cell_measurement_reflns_used 12606
_cell_measurement_temperature 298.1
_cell_measurement_theta_max 68.2
_cell_measurement_theta_min 3.0
_cell_volume 4129.83(15)
_computing_cell_refinement PROCESS-AUTO
_computing_data_collection PROCESS-AUTO
_computing_data_reduction CrystalStructure
_computing_publication_material 'CrystalStructure 3.8'
_computing_structure_refinement SHELXL
_computing_structure_solution SHELXS97
_diffrn_detector_area_resol_mean 10.00
_diffrn_measured_fraction_theta_full 0.976
_diffrn_measured_fraction_theta_max 0.976
_diffrn_measurement_device_type 'Rigaku RAXIS-RAPID'
_diffrn_measurement_method \w
_diffrn_radiation_type 'Cu K\a'
_diffrn_radiation_wavelength 1.54187
_diffrn_reflns_av_R_equivalents 0.065
_diffrn_reflns_limit_h_max 19
_diffrn_reflns_limit_h_min -19
_diffrn_reflns_limit_k_max 20
_diffrn_reflns_limit_k_min -20
_diffrn_reflns_limit_l_max 20
_diffrn_reflns_limit_l_min -20
_diffrn_reflns_number 47835
_diffrn_reflns_theta_full 68.24
_diffrn_reflns_theta_max 68.24
_exptl_absorpt_coefficient_mu 0.523
_exptl_absorpt_correction_type none
_exptl_crystal_colour colorless
_exptl_crystal_density_diffrn 1.166
_exptl_crystal_description block
_exptl_crystal_F_000 1536.00
_exptl_crystal_size_max 0.50
_exptl_crystal_size_mid 0.50
_exptl_crystal_size_min 0.30
_refine_diff_density_max 0.24
_refine_diff_density_min -0.25
_refine_ls_extinction_coef 0.0085(4)
_refine_ls_extinction_method SHELXL
_refine_ls_goodness_of_fit_ref 0.895
_refine_ls_hydrogen_treatment refall
_refine_ls_number_parameters 1083
_refine_ls_number_reflns 14754
_refine_ls_R_factor_gt 0.0653
_refine_ls_shift/su_max 0.2920
_refine_ls_structure_factor_coef Fsqd
_refine_ls_weighting_details 'w = 1/[\s^2^(Fo^2^)+(0.1414P)^2^+0.6185P] where P=(Fo^2^+2Fc^2^)/3'
_refine_ls_weighting_scheme calc
_refine_ls_wR_factor_ref 0.2577
_reflns_number_gt 5687
_reflns_number_total 14754
_reflns_threshold_expression F^2^>2.0\s(F^2^)
_cod_data_source_file ja074874ysi20070703_040633.cif
_cod_data_source_block '_CYCLOBUTANEB2'
_cod_original_cell_volume 4129.83(14)
_cod_original_formula_sum 'C26 H22 N2 '
_cod_database_code 4109992

loop_
_symmetry_equiv_pos_site_id
_symmetry_equiv_pos_as_xyz
1 +X,+Y,+Z
2 -X,-Y,-Z

loop_
_atom_site_label
_atom_site_type_symbol
_atom_site_fract_x
_atom_site_fract_y
_atom_site_fract_z
_atom_site_U_iso_or_equiv
_atom_site_adp_type
_atom_site_occupancy
_atom_site_symmetry_multiplicity
_atom_site_calc_flag
_atom_site_refinement_flags
N(1) N 0.83153(18) 0.59209(17) -0.10585(16) 0.0898(8) Uani 1.00 1 d .
N(2) N 0.4949(2) 0.9973(3) 0.1247(4) 0.191(2) Uani 1.00 1 d .
N(3) N 0.16804(18) 0.90736(17) 0.60575(16) 0.0888(7) Uani 1.00 1 d .
N(4) N 0.5048(2) 0.5026(3) 0.3742(4) 0.191(2) Uani 1.00 1 d .
N(5) N 0.16850(18) 0.72839(16) -0.07319(16) 0.0888(8) Uani 1.00 1 d .
N(6) N 0.5055(2) 1.1297(4) 0.4998(3) 0.194(2) Uani 1.00 1 d .
N(7) N 0.83181(17) 0.77172(16) 0.57324(16) 0.0885(8) Uani 1.00 1 d .
N(8) N 0.4955(2) 0.3720(4) -0.0002(3) 0.189(2) Uani 1.00 1 d .
C(1) C 0.79648(15) 0.82828(16) 0.11687(16) 0.0564(6) Uani 1.00 1 d .
C(2) C 0.78253(15) 0.90601(15) 0.10087(15) 0.0583(6) Uani 1.00 1 d .
C(3) C 0.72211(15) 0.92232(17) 0.16923(16) 0.0626(7) Uani 1.00 1 d .
C(4) C 0.71128(15) 0.82438(16) 0.15245(15) 0.0579(6) Uani 1.00 1 d .
C(5) C 0.80808(16) 0.74541(18) 0.03993(17) 0.0588(6) Uani 1.00 1 d .
C(6) C 0.87378(17) 0.75208(19) -0.00564(18) 0.0731(8) Uani 1.00 1 d .
C(7) C 0.88184(19) 0.6752(2) -0.0770(2) 0.0850(9) Uani 1.00 1 d .
C(8) C 0.7687(2) 0.5866(2) -0.0617(2) 0.0931(10) Uani 1.00 1 d .
C(9) C 0.75377(18) 0.65977(19) 0.00949(18) 0.0773(8) Uani 1.00 1 d .
C(10) C 0.85765(16) 0.98198(17) 0.11360(18) 0.0607(6) Uani 1.00 1 d .
C(11) C 0.87019(18) 1.0005(2) 0.0460(2) 0.0892(9) Uani 1.00 1 d .
C(12) C 0.9390(2) 1.0716(2) 0.0578(2) 0.1231(14) Uani 1.00 1 d .
C(13) C 0.9954(2) 1.1249(2) 0.1362(2) 0.1036(12) Uani 1.00 1 d .
C(14) C 0.98481(19) 1.1065(2) 0.2045(2) 0.0946(10) Uani 1.00 1 d .
C(15) C 0.91611(19) 1.03577(19) 0.19262(18) 0.0823(9) Uani 1.00 1 d .
C(16) C 0.64332(19) 0.9495(2) 0.1549(2) 0.0791(8) Uani 1.00 1 d .
C(17) C 0.6380(2) 0.9982(2) 0.1161(2) 0.1339(14) Uani 1.00 1 d .
C(18) C 0.5643(3) 1.0236(3) 0.1079(3) 0.1552(18) Uani 1.00 1 d .
C(21) C 0.70207(17) 0.80424(17) 0.22678(18) 0.0610(7) Uani 1.00 1 d .
C(22) C 0.76229(17) 0.85210(18) 0.30482(18) 0.0735(8) Uani 1.00 1 d .
C(23) C 0.7530(2) 0.8329(2) 0.3730(2) 0.0913(9) Uani 1.00 1 d .
C(24) C 0.6831(2) 0.7645(2) 0.3634(2) 0.1069(12) Uani 1.00 1 d .
C(25) C 0.6246(2) 0.7168(2) 0.2864(2) 0.1252(14) Uani 1.00 1 d .
C(26) C 0.63329(19) 0.7363(2) 0.2187(2) 0.0968(10) Uani 1.00 1 d .
C(27) C 0.20289(14) 0.67132(16) 0.38306(15) 0.0553(6) Uani 1.00 1 d .
C(28) C 0.28838(15) 0.67509(16) 0.34741(15) 0.0589(6) Uani 1.00 1 d .
C(29) C 0.27784(15) 0.57720(16) 0.33078(16) 0.0622(6) Uani 1.00 1 d .
C(30) C 0.21735(15) 0.59424(16) 0.39910(15) 0.0591(6) Uani 1.00 1 d .
C(31) C 0.19162(16) 0.75459(18) 0.46004(17) 0.0588(6) Uani 1.00 1 d .
C(32) C 0.24589(18) 0.84018(19) 0.49066(18) 0.0771(8) Uani 1.00 1 d .
C(33) C 0.2306(2) 0.9133(2) 0.5617(2) 0.0920(10) Uani 1.00 1 d .
C(34) C 0.11759(19) 0.8241(2) 0.5764(2) 0.0850(9) Uani 1.00 1 d .
C(35) C 0.12626(17) 0.74767(18) 0.50545(19) 0.0729(8) Uani 1.00 1 d .
C(36) C 0.29764(17) 0.69561(17) 0.27298(18) 0.0609(7) Uani 1.00 1 d .
C(37) C 0.23756(17) 0.64791(18) 0.19486(18) 0.0730(8) Uani 1.00 1 d .
C(38) C 0.2464(2) 0.6665(2) 0.1266(2) 0.0912(9) Uani 1.00 1 d .
C(39) C 0.3155(2) 0.7346(2) 0.1356(2) 0.1084(12) Uani 1.00 1 d .
C(40) C 0.3740(2) 0.7825(2) 0.2118(2) 0.1238(14) Uani 1.00 1 d .
C(41) C 0.36643(19) 0.7639(2) 0.2807(2) 0.0977(10) Uani 1.00 1 d .
C(42) C 0.35695(19) 0.5507(2) 0.3450(2) 0.0792(8) Uani 1.00 1 d .
C(45) C 0.4349(3) 0.4767(3) 0.3920(3) 0.1532(18) Uani 1.00 1 d .
C(46) C 0.3619(2) 0.5024(2) 0.3838(2) 0.1356(15) Uani 1.00 1 d .
C(47) C 0.14238(17) 0.51795(17) 0.38603(18) 0.0620(7) Uani 1.00 1 d .
C(48) C 0.08374(19) 0.46410(19) 0.30724(18) 0.0826(9) Uani 1.00 1 d .
C(49) C 0.01512(19) 0.3935(2) 0.2956(2) 0.0949(10) Uani 1.00 1 d .
C(50) C 0.0043(2) 0.3748(2) 0.3638(2) 0.1036(12) Uani 1.00 1 d .
C(51) C 0.0606(2) 0.4277(2) 0.4418(2) 0.1235(14) Uani 1.00 1 d .
C(52) C 0.12945(18) 0.4989(2) 0.4536(2) 0.0895(9) Uani 1.00 1 d .
C(53) C 0.20315(14) 0.96840(16) 0.17993(16) 0.0566(6) Uani 1.00 1 d .
C(54) C 0.28878(14) 1.04707(16) 0.21914(15) 0.0589(6) Uani 1.00 1 d .
C(55) C 0.27799(15) 1.05834(16) 0.31156(16) 0.0614(6) Uani 1.00 1 d .
C(56) C 0.21759(15) 0.95966(15) 0.26457(15) 0.0584(6) Uani 1.00 1 d .
C(57) C 0.19180(16) 0.88576(17) 0.09113(18) 0.0584(6) Uani 1.00 1 d .
C(58) C 0.24598(18) 0.88219(18) 0.03265(19) 0.0768(8) Uani 1.00 1 d .
C(59) C 0.2314(2) 0.8037(2) -0.0478(2) 0.0916(10) Uani 1.00 1 d .
C(60) C 0.11808(19) 0.73224(19) -0.0159(2) 0.0844(9) Uani 1.00 1 d .
C(61) C 0.12633(17) 0.80760(19) 0.06529(18) 0.0723(8) Uani 1.00 1 d .
C(62) C 0.29780(17) 1.12562(17) 0.20320(16) 0.0613(7) Uani 1.00 1 d .
C(63) C 0.23753(17) 1.17406(18) 0.22127(17) 0.0736(8) Uani 1.00 1 d .
C(64) C 0.2465(2) 1.2469(2) 0.2066(2) 0.0922(10) Uani 1.00 1 d .
C(65) C 0.3161(2) 1.2721(2) 0.1728(2) 0.1082(12) Uani 1.00 1 d .
C(66) C 0.3752(2) 1.2248(2) 0.1545(2) 0.1242(14) Uani 1.00 1 d .
C(67) C 0.36712(19) 1.1517(2) 0.1698(2) 0.0968(10) Uani 1.00 1 d .
C(68) C 0.35698(19) 1.0839(2) 0.3776(2) 0.0800(9) Uani 1.00 1 d .
C(71) C 0.4360(3) 1.0762(3) 0.4911(3) 0.1547(18) Uani 1.00 1 d .
C(72) C 0.3621(2) 1.0475(2) 0.4285(2) 0.1344(15) Uani 1.00 1 d .
C(73) C 0.14244(17) 0.93481(18) 0.30315(16) 0.0618(7) Uani 1.00 1 d .
C(74) C 0.08364(19) 0.98464(18) 0.32767(19) 0.0827(9) Uani 1.00 1 d .
C(75) C 0.01511(19) 0.9623(2) 0.3642(2) 0.0946(10) Uani 1.00 1 d .
C(76) C 0.0045(2) 0.8887(2) 0.3771(2) 0.1049(11) Uani 1.00 1 d .
C(77) C 0.0609(2) 0.8385(2) 0.3526(2) 0.1231(14) Uani 1.00 1 d .
C(78) C 0.13002(19) 0.8611(2) 0.3160(2) 0.0901(9) Uani 1.00 1 d .
C(79) C 0.79700(14) 0.53155(15) 0.31970(15) 0.0563(6) Uani 1.00 1 d .
C(80) C 0.71136(14) 0.45312(16) 0.28117(15) 0.0591(6) Uani 1.00 1 d .
C(81) C 0.72226(15) 0.44196(16) 0.18845(16) 0.0623(6) Uani 1.00 1 d .
C(82) C 0.78263(15) 0.54019(15) 0.23533(15) 0.0584(6) Uani 1.00 1 d .
C(83) C 0.80819(16) 0.61419(18) 0.40859(18) 0.0593(7) Uani 1.00 1 d .
C(84) C 0.87420(17) 0.69253(19) 0.43470(18) 0.0726(8) Uani 1.00 1 d .
C(85) C 0.88231(19) 0.76780(19) 0.5154(2) 0.0837(9) Uani 1.00 1 d .
C(86) C 0.7687(2) 0.6963(2) 0.5477(2) 0.0912(10) Uani 1.00 1 d .
C(87) C 0.75393(18) 0.61724(18) 0.46694(19) 0.0772(8) Uani 1.00 1 d .
C(88) C 0.70207(17) 0.37429(17) 0.29690(16) 0.0615(7) Uani 1.00 1 d .
C(89) C 0.63305(19) 0.3477(2) 0.3300(2) 0.0966(10) Uani 1.00 1 d .
C(90) C 0.6251(2) 0.2753(2) 0.3452(2) 0.1244(14) Uani 1.00 1 d .
C(91) C 0.6840(2) 0.2280(2) 0.3270(2) 0.1083(12) Uani 1.00 1 d .
C(92) C 0.7530(2) 0.2533(2) 0.2935(2) 0.0916(9) Uani 1.00 1 d .
C(93) C 0.76225(17) 0.32607(18) 0.27876(17) 0.0730(8) Uani 1.00 1 d .
C(94) C 0.64323(19) 0.4172(2) 0.1221(2) 0.0788(8) Uani 1.00 1 d .
C(95) C 0.6377(2) 0.4531(2) 0.0704(2) 0.1349(15) Uani 1.00 1 d .
C(96) C 0.5654(3) 0.4251(3) 0.0091(3) 0.1555(18) Uani 1.00 1 d .
C(99) C 0.85771(17) 0.56517(18) 0.19697(16) 0.0618(7) Uani 1.00 1 d .
C(100) C 0.86997(19) 0.6390(2) 0.1843(2) 0.0902(9) Uani 1.00 1 d .
C(101) C 0.9392(2) 0.6614(2) 0.1474(2) 0.1225(14) Uani 1.00 1 d .
C(102) C 0.9957(2) 0.6113(2) 0.1232(2) 0.1041(11) Uani 1.00 1 d .
C(103) C 0.98522(19) 0.5378(2) 0.1363(2) 0.0941(10) Uani 1.00 1 d .
C(104) C 0.91613(19) 0.51522(18) 0.17253(19) 0.0833(9) Uani 1.00 1 d .
C(105) C 0.5112(4) 0.9818(6) 0.2003(7) 0.159(3) Uani 0.65 1 d P
C(106) C 0.4849(6) 0.9089(9) 0.0992(12) 0.141(5) Uani 0.35 1 d P
C(107) C 0.5866(4) 0.9566(4) 0.2148(5) 0.124(2) Uani 0.65 1 d P
C(108) C 0.5558(7) 0.8859(9) 0.1231(11) 0.130(4) Uani 0.35 1 d P
C(109) C 0.4130(4) 0.5439(4) 0.2849(5) 0.123(2) Uani 0.65 1 d P
C(110) C 0.4434(7) 0.6131(8) 0.3760(11) 0.130(4) Uani 0.35 1 d P
C(111) C 0.4877(4) 0.5193(6) 0.3000(7) 0.160(3) Uani 0.65 1 d P
C(112) C 0.5143(6) 0.5922(9) 0.4026(12) 0.137(5) Uani 0.35 1 d P
C(113) C 0.4135(4) 1.1719(4) 0.4121(4) 0.123(2) Uani 0.65 1 d P
C(114) C 0.4449(6) 1.0966(10) 0.3573(8) 0.122(4) Uani 0.35 1 d P
C(115) C 0.4863(4) 1.1965(7) 0.4745(6) 0.167(3) Uani 0.65 1 d P
C(116) C 0.5139(7) 1.1027(12) 0.4141(10) 0.144(5) Uani 0.35 1 d P
C(117) C 0.5138(4) 0.3036(7) 0.0232(6) 0.166(3) Uani 0.65 1 d P
C(118) C 0.4865(6) 0.3943(13) 0.0811(10) 0.151(6) Uani 0.35 1 d P
C(119) C 0.5864(4) 0.3282(5) 0.0872(4) 0.125(2) Uani 0.65 1 d P
C(120) C 0.5547(7) 0.4041(11) 0.1413(8) 0.134(5) Uani 0.35 1 d P
H(1) H 0.8454 0.8536 0.1661 0.068 Uiso 1.00 1 c R
H(2) H 0.7472 0.8788 0.0417 0.070 Uiso 1.00 1 c R
H(3) H 0.7561 0.9664 0.2288 0.075 Uiso 1.00 1 c R
H(4) H 0.6630 0.7822 0.1027 0.070 Uiso 1.00 1 c R
H(5) H 0.1539 0.6459 0.3339 0.066 Uiso 1.00 1 c R
H(6) H 0.3366 0.7174 0.3972 0.071 Uiso 1.00 1 c R
H(7) H 0.2438 0.5330 0.2712 0.075 Uiso 1.00 1 c R
H(8) H 0.2525 0.6216 0.4584 0.071 Uiso 1.00 1 c R
H(9) H 0.1541 0.9930 0.1808 0.068 Uiso 1.00 1 c R
H(10) H 0.3371 1.0215 0.2011 0.071 Uiso 1.00 1 c R
H(11) H 0.2439 1.1009 0.3386 0.074 Uiso 1.00 1 c R
H(12) H 0.2529 0.9181 0.2549 0.070 Uiso 1.00 1 c R
H(13) H 0.8460 0.5069 0.3189 0.068 Uiso 1.00 1 c R
H(14) H 0.6632 0.4789 0.2993 0.071 Uiso 1.00 1 c R
H(15) H 0.7562 0.3993 0.1613 0.075 Uiso 1.00 1 c R
H(16) H 0.7474 0.5818 0.2451 0.070 Uiso 1.00 1 c R
H(17) H 0.9125 0.8084 0.0118 0.088 Uiso 1.00 1 c R
H(18) H 0.9260 0.6821 -0.1071 0.102 Uiso 1.00 1 c R
H(19) H 0.7318 0.5292 -0.0800 0.112 Uiso 1.00 1 c R
H(20) H 0.7073 0.6511 0.0365 0.093 Uiso 1.00 1 c R
H(21) H 0.8321 0.9649 -0.0083 0.107 Uiso 1.00 1 c R
H(22) H 0.9466 1.0829 0.0112 0.148 Uiso 1.00 1 c R
H(23) H 1.0407 1.1732 0.1439 0.124 Uiso 1.00 1 c R
H(24) H 1.0238 1.1417 0.2583 0.113 Uiso 1.00 1 c R
H(25) H 0.9092 1.0242 0.2392 0.099 Uiso 1.00 1 c R
H(26) H 0.6851 1.0159 0.0937 0.161 Uiso 1.00 1 c R
H(27) H 0.5681 1.0649 0.0877 0.186 Uiso 1.00 1 c R
H(28) H 0.8099 0.8980 0.3118 0.088 Uiso 1.00 1 c R
H(29) H 0.7940 0.8662 0.4254 0.110 Uiso 1.00 1 c R
H(30) H 0.6764 0.7514 0.4091 0.128 Uiso 1.00 1 c R
H(31) H 0.5776 0.6700 0.2790 0.150 Uiso 1.00 1 c R
H(32) H 0.5918 0.7028 0.1666 0.116 Uiso 1.00 1 c R
H(33) H 0.2925 0.8489 0.4639 0.093 Uiso 1.00 1 c R
H(34) H 0.2671 0.9709 0.5798 0.110 Uiso 1.00 1 c R
H(35) H 0.0730 0.8169 0.6061 0.102 Uiso 1.00 1 c R
H(36) H 0.0879 0.6911 0.4880 0.087 Uiso 1.00 1 c R
H(37) H 0.1899 0.6020 0.1880 0.088 Uiso 1.00 1 c R
H(38) H 0.2053 0.6328 0.0742 0.109 Uiso 1.00 1 c R
H(39) H 0.3217 0.7474 0.0897 0.130 Uiso 1.00 1 c R
H(40) H 0.4207 0.8292 0.2186 0.149 Uiso 1.00 1 c R
H(41) H 0.4082 0.7978 0.3326 0.117 Uiso 1.00 1 c R
H(42) H 0.4312 0.4361 0.4130 0.184 Uiso 1.00 1 c R
H(43) H 0.3149 0.4852 0.4064 0.163 Uiso 1.00 1 c R
H(44) H 0.0905 0.4756 0.2606 0.099 Uiso 1.00 1 c R
H(45) H -0.0239 0.3584 0.2419 0.114 Uiso 1.00 1 c R
H(46) H -0.0411 0.3266 0.3560 0.124 Uiso 1.00 1 c R
H(47) H 0.0532 0.4163 0.4883 0.148 Uiso 1.00 1 c R
H(48) H 0.1675 0.5344 0.5079 0.107 Uiso 1.00 1 c R
H(49) H 0.2924 0.9325 0.0472 0.092 Uiso 1.00 1 c R
H(50) H 0.2683 0.8037 -0.0867 0.110 Uiso 1.00 1 c R
H(51) H 0.0735 0.6802 -0.0313 0.101 Uiso 1.00 1 c R
H(52) H 0.0878 0.8057 0.1025 0.087 Uiso 1.00 1 c R
H(53) H 0.1901 1.1574 0.2437 0.088 Uiso 1.00 1 c R
H(54) H 0.2054 1.2789 0.2196 0.111 Uiso 1.00 1 c R
H(55) H 0.3223 1.3208 0.1626 0.130 Uiso 1.00 1 c R
H(56) H 0.4221 1.2414 0.1314 0.149 Uiso 1.00 1 c R
H(57) H 0.4088 1.1206 0.1572 0.116 Uiso 1.00 1 c R
H(58) H 0.4329 1.0532 0.5298 0.186 Uiso 1.00 1 c R
H(59) H 0.3151 1.0014 0.4223 0.161 Uiso 1.00 1 c R
H(60) H 0.0905 1.0345 0.3193 0.099 Uiso 1.00 1 c R
H(61) H -0.0238 0.9968 0.3800 0.113 Uiso 1.00 1 c R
H(62) H -0.0410 0.8736 0.4024 0.126 Uiso 1.00 1 c R
H(63) H 0.0533 0.7883 0.3604 0.148 Uiso 1.00 1 c R
H(64) H 0.1684 0.8261 0.2999 0.108 Uiso 1.00 1 c R
H(65) H 0.9130 0.6942 0.3977 0.087 Uiso 1.00 1 c R
H(66) H 0.9267 0.8200 0.5306 0.100 Uiso 1.00 1 c R
H(67) H 0.7317 0.6964 0.5867 0.109 Uiso 1.00 1 c R
H(68) H 0.7077 0.5668 0.4525 0.093 Uiso 1.00 1 c R
H(69) H 0.5912 0.3786 0.3424 0.116 Uiso 1.00 1 c R
H(70) H 0.5783 0.2589 0.3684 0.149 Uiso 1.00 1 c R
H(71) H 0.6777 0.1792 0.3370 0.130 Uiso 1.00 1 c R
H(72) H 0.7940 0.2214 0.2806 0.110 Uiso 1.00 1 c R
H(73) H 0.8097 0.3427 0.2563 0.088 Uiso 1.00 1 c R
H(74) H 0.6848 0.4990 0.0764 0.162 Uiso 1.00 1 c R
H(75) H 0.5691 0.4480 -0.0296 0.187 Uiso 1.00 1 c R
H(76) H 0.8317 0.6741 0.2005 0.108 Uiso 1.00 1 c R
H(77) H 0.9467 0.7115 0.1393 0.147 Uiso 1.00 1 c R
H(78) H 1.0413 0.6264 0.0979 0.125 Uiso 1.00 1 c R
H(79) H 1.0243 0.5036 0.1208 0.113 Uiso 1.00 1 c R
H(80) H 0.9090 0.4651 0.1806 0.100 Uiso 1.00 1 c R

loop_
_atom_site_aniso_label
_atom_site_aniso_U_11
_atom_site_aniso_U_22
_atom_site_aniso_U_33
_atom_site_aniso_U_12
_atom_site_aniso_U_13
_atom_site_aniso_U_23
N(1) 0.109(2) 0.0715(17) 0.0801(18) 0.0340(16) 0.0335(16) 0.0261(15)
N(2) 0.086(2) 0.194(4) 0.383(7) 0.066(2) 0.053(3) 0.200(4)
N(3) 0.106(2) 0.0764(18) 0.0787(18) 0.0352(16) 0.0358(16) 0.0287(16)
N(4) 0.083(2) 0.189(4) 0.387(7) 0.069(2) 0.051(3) 0.196(4)
N(5) 0.106(2) 0.0686(17) 0.0707(18) 0.0188(15) 0.0174(15) 0.0209(15)
N(6) 0.089(2) 0.331(7) 0.154(4) -0.018(3) -0.034(2) 0.156(4)
N(7) 0.105(2) 0.0663(17) 0.0708(18) 0.0169(15) 0.0160(15) 0.0196(15)
N(8) 0.087(2) 0.332(6) 0.149(3) -0.009(3) -0.030(2) 0.157(4)
C(1) 0.0551(15) 0.0586(17) 0.0538(16) 0.0178(13) 0.0092(13) 0.0262(14)
C(2) 0.0591(16) 0.0603(17) 0.0569(16) 0.0207(13) 0.0104(13) 0.0289(14)
C(3) 0.0609(16) 0.0673(18) 0.0661(17) 0.0267(14) 0.0175(14) 0.0340(15)
C(4) 0.0553(15) 0.0595(16) 0.0591(17) 0.0181(12) 0.0109(13) 0.0290(14)
C(5) 0.0624(17) 0.0623(18) 0.0554(18) 0.0234(15) 0.0112(14) 0.0297(15)
C(6) 0.0750(19) 0.067(2) 0.078(2) 0.0240(16) 0.0280(17) 0.0340(17)
C(7) 0.097(2) 0.085(2) 0.079(2) 0.038(2) 0.040(2) 0.037(2)
C(8) 0.105(2) 0.067(2) 0.090(2) 0.0212(19) 0.032(2) 0.0255(19)
C(9) 0.084(2) 0.0633(19) 0.075(2) 0.0196(17) 0.0274(17) 0.0264(17)
C(10) 0.0625(17) 0.0563(17) 0.0643(19) 0.0212(14) 0.0159(14) 0.0287(15)
C(11) 0.081(2) 0.107(2) 0.095(2) 0.0103(18) 0.0030(18) 0.071(2)
C(12) 0.100(2) 0.152(3) 0.161(3) 0.007(2) 0.008(2) 0.127(3)
C(13) 0.082(2) 0.091(2) 0.150(3) 0.0060(18) 0.012(2) 0.079(2)
C(14) 0.081(2) 0.081(2) 0.090(2) 0.0039(18) 0.0134(19) 0.028(2)
C(15) 0.081(2) 0.081(2) 0.065(2) 0.0043(17) 0.0156(17) 0.0290(18)
C(16) 0.069(2) 0.082(2) 0.107(2) 0.0344(18) 0.026(2) 0.057(2)
C(17) 0.105(3) 0.171(4) 0.190(4) 0.069(2) 0.039(2) 0.127(3)
C(18) 0.137(4) 0.175(4) 0.204(4) 0.086(4) 0.013(4) 0.117(3)
C(21) 0.0601(17) 0.0619(18) 0.067(2) 0.0235(14) 0.0189(15) 0.0337(16)
C(22) 0.076(2) 0.083(2) 0.069(2) 0.0278(16) 0.0200(16) 0.0416(18)
C(23) 0.106(2) 0.113(2) 0.078(2) 0.049(2) 0.0280(19) 0.056(2)
C(24) 0.128(3) 0.129(3) 0.114(3) 0.050(2) 0.052(2) 0.091(3)
C(25) 0.114(3) 0.143(3) 0.140(3) 0.005(2) 0.028(2) 0.101(3)
C(26) 0.086(2) 0.105(2) 0.103(2) 0.0051(19) 0.0131(19) 0.066(2)
C(27) 0.0549(15) 0.0560(16) 0.0538(16) 0.0180(12) 0.0103(13) 0.0255(14)
C(28) 0.0557(15) 0.0604(17) 0.0585(17) 0.0181(13) 0.0091(13) 0.0276(14)
C(29) 0.0619(16) 0.0625(17) 0.0672(18) 0.0241(13) 0.0160(14) 0.0330(14)
C(30) 0.0608(16) 0.0609(17) 0.0561(16) 0.0209(13) 0.0107(13) 0.0281(14)
C(31) 0.0623(17) 0.0612(18) 0.0554(18) 0.0214(15) 0.0098(14) 0.0296(15)
C(32) 0.084(2) 0.0635(19) 0.074(2) 0.0205(17) 0.0271(17) 0.0259(17)
C(33) 0.107(2) 0.061(2) 0.089(2) 0.0202(19) 0.028(2) 0.0233(19)
C(34) 0.094(2) 0.085(2) 0.082(2) 0.036(2) 0.039(2) 0.040(2)
C(35) 0.0761(19) 0.066(2) 0.078(2) 0.0242(16) 0.0274(17) 0.0339(17)
C(36) 0.0633(18) 0.0610(18) 0.065(2) 0.0245(14) 0.0206(15) 0.0331(16)
C(37) 0.076(2) 0.082(2) 0.067(2) 0.0263(16) 0.0191(16) 0.0395(18)
C(38) 0.104(2) 0.112(2) 0.081(2) 0.045(2) 0.027(2) 0.059(2)
C(39) 0.131(3) 0.136(3) 0.106(3) 0.053(2) 0.047(2) 0.089(3)
C(40) 0.116(3) 0.141(3) 0.141(3) 0.006(2) 0.037(2) 0.103(3)
C(41) 0.083(2) 0.106(2) 0.107(2) 0.0049(18) 0.015(2) 0.065(2)
C(42) 0.070(2) 0.082(2) 0.108(2) 0.0346(18) 0.026(2) 0.058(2)
C(45) 0.139(4) 0.177(4) 0.198(4) 0.085(4) 0.019(4) 0.120(3)
C(46) 0.105(3) 0.175(4) 0.193(4) 0.075(2) 0.039(2) 0.126(3)
C(47) 0.0654(18) 0.0584(18) 0.066(2) 0.0231(14) 0.0168(15) 0.0315(16)
C(48) 0.078(2) 0.085(2) 0.064(2) 0.0032(17) 0.0130(16) 0.0309(18)
C(49) 0.080(2) 0.081(2) 0.090(2) 0.0021(17) 0.0134(19) 0.025(2)
C(50) 0.082(2) 0.093(2) 0.146(3) 0.0077(19) 0.013(2) 0.077(2)
C(51) 0.099(2) 0.157(3) 0.162(3) 0.008(2) 0.013(2) 0.131(3)
C(52) 0.081(2) 0.109(2) 0.095(2) 0.0131(18) 0.0033(18) 0.071(2)
C(53) 0.0562(15) 0.0570(17) 0.0569(17) 0.0191(13) 0.0106(13) 0.0275(14)
C(54) 0.0566(16) 0.0599(17) 0.0592(17) 0.0179(13) 0.0102(13) 0.0284(14)
C(55) 0.0606(16) 0.0607(17) 0.0572(17) 0.0136(13) 0.0054(13) 0.0273(14)
C(56) 0.0578(15) 0.0572(16) 0.0595(17) 0.0187(13) 0.0091(13) 0.0279(14)
C(57) 0.0623(17) 0.0558(17) 0.0568(18) 0.0199(14) 0.0080(14) 0.0270(14)
C(58) 0.082(2) 0.0658(19) 0.068(2) 0.0145(16) 0.0190(17) 0.0245(16)
C(59) 0.106(2) 0.079(2) 0.071(2) 0.022(2) 0.030(2) 0.023(2)
C(60) 0.094(2) 0.062(2) 0.077(2) 0.0069(18) 0.0087(19) 0.0271(18)
C(61) 0.0766(19) 0.0644(18) 0.063(2) 0.0096(16) 0.0109(16) 0.0270(16)
C(62) 0.0618(18) 0.0584(18) 0.0558(17) 0.0106(14) 0.0053(14) 0.0258(14)
C(63) 0.078(2) 0.0634(19) 0.078(2) 0.0190(15) 0.0109(15) 0.0347(16)
C(64) 0.107(2) 0.073(2) 0.097(2) 0.0248(19) 0.001(2) 0.0455(19)
C(65) 0.128(3) 0.089(2) 0.121(3) 0.013(2) 0.009(2) 0.072(2)
C(66) 0.112(3) 0.131(3) 0.175(3) 0.022(2) 0.049(2) 0.114(3)
C(67) 0.083(2) 0.108(2) 0.126(2) 0.0272(19) 0.036(2) 0.078(2)
C(68) 0.072(2) 0.094(2) 0.069(2) 0.0081(18) -0.0030(17) 0.0454(19)
C(71) 0.151(4) 0.199(5) 0.131(3) 0.053(4) -0.019(3) 0.100(3)
C(72) 0.103(3) 0.170(3) 0.133(3) 0.012(2) -0.022(2) 0.095(3)
C(73) 0.0641(18) 0.0614(18) 0.0553(17) 0.0150(14) 0.0086(13) 0.0272(15)
C(74) 0.082(2) 0.066(2) 0.104(2) 0.0264(17) 0.0352(18) 0.0408(18)
C(75) 0.080(2) 0.093(2) 0.105(2) 0.0271(19) 0.0398(19) 0.041(2)
C(76) 0.081(2) 0.151(3) 0.114(2) 0.028(2) 0.034(2) 0.090(2)
C(77) 0.099(2) 0.167(3) 0.181(3) 0.041(2) 0.043(2) 0.145(3)
C(78) 0.081(2) 0.107(2) 0.124(2) 0.0369(19) 0.0292(19) 0.085(2)
C(79) 0.0568(15) 0.0541(16) 0.0547(17) 0.0178(13) 0.0080(13) 0.0240(14)
C(80) 0.0558(16) 0.0594(17) 0.0592(17) 0.0168(13) 0.0081(13) 0.0277(14)
C(81) 0.0604(16) 0.0626(17) 0.0592(18) 0.0142(13) 0.0058(13) 0.0288(15)
C(82) 0.0587(16) 0.0571(16) 0.0609(17) 0.0200(13) 0.0097(13) 0.0293(14)
C(83) 0.0611(17) 0.0589(17) 0.0611(19) 0.0207(14) 0.0079(14) 0.0312(15)
C(84) 0.0746(19) 0.0654(19) 0.064(2) 0.0096(16) 0.0118(16) 0.0266(16)
C(85) 0.094(2) 0.061(2) 0.077(2) 0.0074(18) 0.0114(19) 0.0267(18)
C(86) 0.102(2) 0.083(2) 0.073(2) 0.024(2) 0.031(2) 0.026(2)
C(87) 0.084(2) 0.0655(19) 0.070(2) 0.0153(16) 0.0210(17) 0.0260(17)
C(88) 0.0613(17) 0.0594(18) 0.0567(17) 0.0112(14) 0.0052(14) 0.0268(14)
C(89) 0.085(2) 0.107(2) 0.128(2) 0.0282(19) 0.037(2) 0.080(2)
C(90) 0.111(3) 0.132(3) 0.171(3) 0.023(2) 0.047(2) 0.112(3)
C(91) 0.128(3) 0.090(2) 0.122(3) 0.014(2) 0.011(2) 0.074(2)
C(92) 0.106(2) 0.075(2) 0.097(2) 0.0258(19) 0.003(2) 0.0472(19)
C(93) 0.077(2) 0.0636(19) 0.0777(19) 0.0184(15) 0.0110(15) 0.0355(16)
C(94) 0.068(2) 0.091(2) 0.069(2) 0.0072(17) -0.0003(17) 0.0420(19)
C(95) 0.107(3) 0.173(4) 0.139(3) 0.014(2) -0.021(2) 0.105(3)
C(96) 0.130(4) 0.211(5) 0.139(4) 0.046(3) -0.022(3) 0.105(4)
C(99) 0.0652(18) 0.0609(18) 0.0542(17) 0.0145(14) 0.0086(13) 0.0266(15)
C(100) 0.081(2) 0.107(2) 0.123(2) 0.0349(19) 0.0265(19) 0.083(2)
C(101) 0.099(2) 0.163(3) 0.177(3) 0.036(2) 0.038(2) 0.141(3)
C(102) 0.080(2) 0.147(3) 0.114(2) 0.028(2) 0.034(2) 0.088(2)
C(103) 0.080(2) 0.090(2) 0.102(2) 0.0247(19) 0.0359(19) 0.037(2)
C(104) 0.081(2) 0.067(2) 0.105(2) 0.0273(17) 0.0352(19) 0.0410(18)
C(105) 0.085(5) 0.163(7) 0.304(11) 0.064(5) 0.072(6) 0.157(8)
C(106) 0.060(6) 0.162(12) 0.283(18) 0.040(7) 0.036(9) 0.172(13)
C(107) 0.077(4) 0.134(5) 0.223(7) 0.057(4) 0.071(5) 0.120(5)
C(108) 0.063(7) 0.151(11) 0.253(16) 0.038(7) 0.040(9) 0.155(12)
C(109) 0.076(4) 0.138(5) 0.218(7) 0.060(4) 0.068(5) 0.120(5)
C(110) 0.065(7) 0.146(10) 0.258(16) 0.038(7) 0.033(9) 0.157(11)
C(111) 0.086(5) 0.162(7) 0.310(11) 0.064(5) 0.064(6) 0.162(8)
C(112) 0.066(7) 0.147(11) 0.258(17) 0.038(7) 0.023(9) 0.145(12)
C(113) 0.077(4) 0.158(6) 0.099(5) -0.036(4) -0.024(3) 0.073(4)
C(114) 0.057(7) 0.201(13) 0.135(11) -0.007(7) -0.006(6) 0.126(10)
C(115) 0.083(4) 0.260(10) 0.133(6) -0.038(5) -0.024(4) 0.122(7)
C(116) 0.070(7) 0.243(17) 0.148(12) -0.011(8) -0.016(7) 0.148(12)
C(117) 0.080(5) 0.263(10) 0.128(6) -0.032(5) -0.023(4) 0.115(7)
C(118) 0.058(6) 0.291(19) 0.144(12) -0.001(8) -0.006(7) 0.164(14)
C(119) 0.080(4) 0.167(6) 0.103(5) -0.027(4) -0.018(3) 0.081(4)
C(120) 0.061(7) 0.241(16) 0.140(11) 0.002(8) 0.001(7) 0.145(12)

loop_
_atom_type_symbol
_atom_type_description
_atom_type_scat_dispersion_real
_atom_type_scat_dispersion_imag
_atom_type_scat_source
C C 0.018 0.009
;
International Tables for Crystallography
(1992, Vol. C, Tables 4.2.6.8 and 6.1.1.4)
;
H H 0.000 0.000
;
International Tables for Crystallography
(1992, Vol. C, Table 6.1.1.4)
;
N N 0.031 0.018
;
International Tables for Crystallography
(1992, Vol. C, Tables 4.2.6.8 and 6.1.1.4)
;

loop_
_geom_angle_atom_site_label_1
_geom_angle_atom_site_label_2
_geom_angle_atom_site_label_3
_geom_angle
_geom_angle_publ_flag
C(7) N(1) C(8) 114.9(2) yes
C(18) N(2) C(105) 108.6(5) yes
C(18) N(2) C(106) 105.5(7) yes
C(105) N(2) C(106) 66.9(10) yes
C(33) N(3) C(34) 115.0(2) yes
C(45) N(4) C(111) 108.4(5) yes
C(45) N(4) C(112) 103.9(7) yes
C(111) N(4) C(112) 67.8(10) yes
C(59) N(5) C(60) 115.3(2) yes
C(71) N(6) C(115) 108.2(5) yes
C(71) N(6) C(116) 102.5(6) yes
C(115) N(6) C(116) 70.2(10) yes
C(85) N(7) C(86) 115.2(2) yes
C(96) N(8) C(117) 108.0(5) yes
C(96) N(8) C(118) 103.8(6) yes
C(117) N(8) C(118) 69.1(11) yes
C(2) C(1) C(4) 88.9(2) yes
C(2) C(1) C(5) 118.1(2) yes
C(4) C(1) C(5) 120.55(18) yes
C(1) C(2) C(3) 86.8(2) yes
C(1) C(2) C(10) 121.0(2) yes
C(3) C(2) C(10) 120.47(17) yes
C(2) C(3) C(4) 89.12(19) yes
C(2) C(3) C(16) 118.5(2) yes
C(4) C(3) C(16) 119.4(2) yes
C(1) C(4) C(3) 87.3(2) yes
C(1) C(4) C(21) 120.5(2) yes
C(3) C(4) C(21) 120.32(19) yes
C(1) C(5) C(6) 121.0(2) yes
C(1) C(5) C(9) 122.7(2) yes
C(6) C(5) C(9) 116.3(2) yes
C(5) C(6) C(7) 119.7(2) yes
N(1) C(7) C(6) 124.8(3) yes
N(1) C(8) C(9) 124.9(2) yes
C(5) C(9) C(8) 119.3(2) yes
C(2) C(10) C(11) 120.5(2) yes
C(2) C(10) C(15) 121.8(3) yes
C(11) C(10) C(15) 117.7(2) yes
C(10) C(11) C(12) 120.8(2) yes
C(11) C(12) C(13) 121.0(4) yes
C(12) C(13) C(14) 119.1(3) yes
C(13) C(14) C(15) 119.8(2) yes
C(10) C(15) C(14) 121.6(3) yes
C(3) C(16) C(17) 124.7(3) yes
C(3) C(16) C(107) 116.5(5) yes
C(3) C(16) C(108) 122.3(7) yes
C(17) C(16) C(107) 113.8(5) yes
C(17) C(16) C(108) 101.4(8) yes
C(107) C(16) C(108) 60.3(7) yes
C(16) C(17) C(18) 121.6(4) yes
N(2) C(18) C(17) 126.4(6) yes
C(4) C(21) C(22) 121.6(2) yes
C(4) C(21) C(26) 120.7(2) yes
C(22) C(21) C(26) 117.7(3) yes
C(21) C(22) C(23) 121.0(2) yes
C(22) C(23) C(24) 120.3(2) yes
C(23) C(24) C(25) 118.7(4) yes
C(24) C(25) C(26) 121.1(3) yes
C(21) C(26) C(25) 121.2(2) yes
C(28) C(27) C(30) 88.5(2) yes
C(28) C(27) C(31) 120.34(18) yes
C(30) C(27) C(31) 118.3(2) yes
C(27) C(28) C(29) 87.5(2) yes
C(27) C(28) C(36) 120.4(2) yes
C(29) C(28) C(36) 120.55(19) yes
C(28) C(29) C(30) 88.58(19) yes
C(28) C(29) C(42) 119.1(2) yes
C(30) C(29) C(42) 119.2(2) yes
C(27) C(30) C(29) 87.5(2) yes
C(27) C(30) C(47) 120.8(2) yes
C(29) C(30) C(47) 119.88(18) yes
C(27) C(31) C(32) 123.1(2) yes
C(27) C(31) C(35) 120.6(2) yes
C(32) C(31) C(35) 116.3(2) yes
C(31) C(32) C(33) 119.3(2) yes
N(3) C(33) C(32) 124.7(2) yes
N(3) C(34) C(35) 124.6(3) yes
C(31) C(35) C(34) 119.9(2) yes
C(28) C(36) C(37) 121.7(2) yes
C(28) C(36) C(41) 121.1(2) yes
C(37) C(36) C(41) 117.2(3) yes
C(36) C(37) C(38) 121.6(2) yes
C(37) C(38) C(39) 120.3(2) yes
C(38) C(39) C(40) 118.7(4) yes
C(39) C(40) C(41) 121.6(3) yes
C(36) C(41) C(40) 120.6(2) yes
C(29) C(42) C(46) 124.0(3) yes
C(29) C(42) C(109) 116.4(5) yes
C(29) C(42) C(110) 122.9(7) yes
C(46) C(42) C(109) 114.6(5) yes
C(46) C(42) C(110) 101.5(8) yes
C(109) C(42) C(110) 60.3(7) yes
N(4) C(45) C(46) 126.0(6) yes
C(42) C(46) C(45) 121.7(4) yes
C(30) C(47) C(48) 122.1(3) yes
C(30) C(47) C(52) 120.7(2) yes
C(48) C(47) C(52) 117.2(2) yes
C(47) C(48) C(49) 121.7(3) yes
C(48) C(49) C(50) 120.1(2) yes
C(49) C(50) C(51) 119.0(3) yes
C(50) C(51) C(52) 121.0(4) yes
C(47) C(52) C(51) 121.1(2) yes
C(54) C(53) C(56) 88.47(17) yes
C(54) C(53) C(57) 120.5(2) yes
C(56) C(53) C(57) 118.3(2) yes
C(53) C(54) C(55) 87.48(19) yes
C(53) C(54) C(62) 120.2(2) yes
C(55) C(54) C(62) 120.61(19) yes
C(54) C(55) C(56) 88.87(16) yes
C(54) C(55) C(68) 119.0(2) yes
C(56) C(55) C(68) 119.1(2) yes
C(53) C(56) C(55) 87.3(2) yes
C(53) C(56) C(73) 120.9(2) yes
C(55) C(56) C(73) 120.20(19) yes
C(53) C(57) C(58) 123.1(2) yes
C(53) C(57) C(61) 120.6(2) yes
C(58) C(57) C(61) 116.3(2) yes
C(57) C(58) C(59) 119.7(2) yes
N(5) C(59) C(58) 124.4(3) yes
N(5) C(60) C(61) 124.8(2) yes
C(57) C(61) C(60) 119.6(2) yes
C(54) C(62) C(63) 121.6(2) yes
C(54) C(62) C(67) 120.4(2) yes
C(63) C(62) C(67) 118.0(3) yes
C(62) C(63) C(64) 121.3(2) yes
C(63) C(64) C(65) 120.1(3) yes
C(64) C(65) C(66) 119.0(4) yes
C(65) C(66) C(67) 121.4(4) yes
C(62) C(67) C(66) 120.3(3) yes
C(55) C(68) C(72) 124.0(3) yes
C(55) C(68) C(113) 116.5(4) yes
C(55) C(68) C(114) 122.3(6) yes
C(72) C(68) C(113) 114.6(4) yes
C(72) C(68) C(114) 102.1(8) yes
C(113) C(68) C(114) 59.7(6) yes
N(6) C(71) C(72) 125.6(6) yes
C(68) C(72) C(71) 121.6(4) yes
C(56) C(73) C(74) 121.8(3) yes
C(56) C(73) C(78) 120.7(2) yes
C(74) C(73) C(78) 117.5(2) yes
C(73) C(74) C(75) 121.7(3) yes
C(74) C(75) C(76) 119.6(3) yes
C(75) C(76) C(77) 119.5(3) yes
C(76) C(77) C(78) 120.9(4) yes
C(73) C(78) C(77) 120.8(3) yes
C(80) C(79) C(82) 88.80(17) yes
C(80) C(79) C(83) 120.0(2) yes
C(82) C(79) C(83) 118.4(2) yes
C(79) C(80) C(81) 87.03(18) yes
C(79) C(80) C(88) 120.6(2) yes
C(81) C(80) C(88) 120.59(19) yes
C(80) C(81) C(82) 88.92(16) yes
C(80) C(81) C(94) 119.2(2) yes
C(82) C(81) C(94) 118.7(2) yes
C(79) C(82) C(81) 87.4(2) yes
C(79) C(82) C(99) 120.8(2) yes
C(81) C(82) C(99) 120.36(19) yes
C(79) C(83) C(84) 120.5(2) yes
C(79) C(83) C(87) 122.9(2) yes
C(84) C(83) C(87) 116.6(2) yes
C(83) C(84) C(85) 119.6(2) yes
N(7) C(85) C(84) 124.8(2) yes
N(7) C(86) C(87) 124.5(3) yes
C(83) C(87) C(86) 119.3(2) yes
C(80) C(88) C(89) 120.8(2) yes
C(80) C(88) C(93) 121.4(2) yes
C(89) C(88) C(93) 117.8(3) yes
C(88) C(89) C(90) 120.6(3) yes
C(89) C(90) C(91) 121.5(4) yes
C(90) C(91) C(92) 118.7(4) yes
C(91) C(92) C(93) 120.5(3) yes
C(88) C(93) C(92) 121.0(2) yes
C(81) C(94) C(95) 124.9(2) yes
C(81) C(94) C(119) 115.8(4) yes
C(81) C(94) C(120) 122.7(6) yes
C(95) C(94) C(119) 114.3(4) yes
C(95) C(94) C(120) 101.4(8) yes
C(119) C(94) C(120) 59.7(7) yes
C(94) C(95) C(96) 122.1(4) yes
N(8) C(96) C(95) 126.2(6) yes
C(82) C(99) C(100) 120.6(2) yes
C(82) C(99) C(104) 121.5(3) yes
C(100) C(99) C(104) 117.9(2) yes
C(99) C(100) C(101) 120.5(3) yes
C(100) C(101) C(102) 120.9(4) yes
C(101) C(102) C(103) 119.6(3) yes
C(102) C(103) C(104) 119.5(3) yes
C(99) C(104) C(103) 121.6(3) yes
N(2) C(105) C(106) 52.5(9) yes
N(2) C(105) C(107) 120.5(8) yes
C(106) C(105) C(107) 94.5(8) yes
N(2) C(106) C(105) 60.6(8) yes
N(2) C(106) C(108) 117.8(8) yes
C(105) C(106) C(108) 80.2(11) yes
C(16) C(107) C(105) 116.2(9) yes
C(16) C(107) C(108) 61.8(6) yes
C(105) C(107) C(108) 83.3(8) yes
C(16) C(108) C(106) 121.2(13) yes
C(16) C(108) C(107) 57.8(5) yes
C(106) C(108) C(107) 101.6(11) yes
C(42) C(109) C(110) 61.3(6) yes
C(42) C(109) C(111) 115.4(9) yes
C(110) C(109) C(111) 82.6(8) yes
C(42) C(110) C(109) 58.4(5) yes
C(42) C(110) C(112) 122.0(13) yes
C(109) C(110) C(112) 103.8(11) yes
N(4) C(111) C(109) 121.7(8) yes
N(4) C(111) C(112) 52.7(8) yes
C(109) C(111) C(112) 95.3(8) yes
N(4) C(112) C(110) 116.4(9) yes
N(4) C(112) C(111) 59.5(8) yes
C(110) C(112) C(111) 77.9(11) yes
C(68) C(113) C(114) 62.6(5) yes
C(68) C(113) C(115) 116.8(8) yes
C(114) C(113) C(115) 84.4(7) yes
C(68) C(114) C(113) 57.7(5) yes
C(68) C(114) C(116) 119.6(13) yes
C(113) C(114) C(116) 104.2(9) yes
N(6) C(115) C(113) 121.0(7) yes
N(6) C(115) C(116) 50.8(8) yes
C(113) C(115) C(116) 94.1(7) yes
N(6) C(116) C(114) 117.4(11) yes
N(6) C(116) C(115) 58.9(8) yes
C(114) C(116) C(115) 76.5(11) yes
N(8) C(117) C(118) 49.6(9) yes
N(8) C(117) C(119) 120.4(7) yes
C(118) C(117) C(119) 94.2(7) yes
N(8) C(118) C(117) 61.4(8) yes
N(8) C(118) C(120) 119.8(11) yes
C(117) C(118) C(120) 78.8(12) yes
C(94) C(119) C(117) 116.1(8) yes
C(94) C(119) C(120) 62.1(6) yes
C(117) C(119) C(120) 84.3(7) yes
C(94) C(120) C(118) 118.9(13) yes
C(94) C(120) C(119) 58.1(6) yes
C(118) C(120) C(119) 102.0(10) yes
C(2) C(1) H(1) 109.2 no
C(4) C(1) H(1) 109.2 no
C(5) C(1) H(1) 109.2 no
C(1) C(2) H(2) 108.9 no
C(3) C(2) H(2) 108.9 no
C(10) C(2) H(2) 108.9 no
C(2) C(3) H(3) 109.4 no
C(4) C(3) H(3) 109.4 no
C(16) C(3) H(3) 109.4 no
C(1) C(4) H(4) 108.9 no
C(3) C(4) H(4) 108.9 no
C(21) C(4) H(4) 108.9 no
C(5) C(6) H(17) 120.1 no
C(7) C(6) H(17) 120.1 no
N(1) C(7) H(18) 117.6 no
C(6) C(7) H(18) 117.6 no
N(1) C(8) H(19) 117.5 no
C(9) C(8) H(19) 117.6 no
C(5) C(9) H(20) 120.3 no
C(8) C(9) H(20) 120.3 no
C(10) C(11) H(21) 119.6 no
C(12) C(11) H(21) 119.6 no
C(11) C(12) H(22) 119.5 no
C(13) C(12) H(22) 119.5 no
C(12) C(13) H(23) 120.4 no
C(14) C(13) H(23) 120.4 no
C(13) C(14) H(24) 120.1 no
C(15) C(14) H(24) 120.1 no
C(10) C(15) H(25) 119.2 no
C(14) C(15) H(25) 119.2 no
C(16) C(17) H(26) 119.2 no
C(18) C(17) H(26) 119.2 no
N(2) C(18) H(27) 116.8 no
C(17) C(18) H(27) 116.8 no
C(21) C(22) H(28) 119.5 no
C(23) C(22) H(28) 119.5 no
C(22) C(23) H(29) 119.9 no
C(24) C(23) H(29) 119.9 no
C(23) C(24) H(30) 120.6 no
C(25) C(24) H(30) 120.6 no
C(24) C(25) H(31) 119.4 no
C(26) C(25) H(31) 119.4 no
C(21) C(26) H(32) 119.4 no
C(25) C(26) H(32) 119.4 no
C(28) C(27) H(5) 109.3 no
C(30) C(27) H(5) 109.4 no
C(31) C(27) H(5) 109.3 no
C(27) C(28) H(6) 108.8 no
C(29) C(28) H(6) 108.9 no
C(36) C(28) H(6) 108.9 no
C(28) C(29) H(7) 109.4 no
C(30) C(29) H(7) 109.4 no
C(42) C(29) H(7) 109.4 no
C(27) C(30) H(8) 108.9 no
C(29) C(30) H(8) 108.9 no
C(47) C(30) H(8) 108.9 no
C(31) C(32) H(33) 120.3 no
C(33) C(32) H(33) 120.3 no
N(3) C(33) H(34) 117.6 no
C(32) C(33) H(34) 117.6 no
N(3) C(34) H(35) 117.7 no
C(35) C(34) H(35) 117.7 no
C(31) C(35) H(36) 120.0 no
C(34) C(35) H(36) 120.1 no
C(36) C(37) H(37) 119.2 no
C(38) C(37) H(37) 119.2 no
C(37) C(38) H(38) 119.8 no
C(39) C(38) H(38) 119.8 no
C(38) C(39) H(39) 120.6 no
C(40) C(39) H(39) 120.6 no
C(39) C(40) H(40) 119.2 no
C(41) C(40) H(40) 119.2 no
C(36) C(41) H(41) 119.7 no
C(40) C(41) H(41) 119.7 no
N(4) C(45) H(42) 117.0 no
C(46) C(45) H(42) 117.0 no
C(42) C(46) H(43) 119.1 no
C(45) C(46) H(43) 119.1 no
C(47) C(48) H(44) 119.2 no
C(49) C(48) H(44) 119.2 no
C(48) C(49) H(45) 120.0 no
C(50) C(49) H(45) 120.0 no
C(49) C(50) H(46) 120.5 no
C(51) C(50) H(46) 120.5 no
C(50) C(51) H(47) 119.5 no
C(52) C(51) H(47) 119.5 no
C(47) C(52) H(48) 119.4 no
C(51) C(52) H(48) 119.5 no
C(54) C(53) H(9) 109.3 no
C(56) C(53) H(9) 109.3 no
C(57) C(53) H(9) 109.3 no
C(53) C(54) H(10) 108.9 no
C(55) C(54) H(10) 108.9 no
C(62) C(54) H(10) 108.9 no
C(54) C(55) H(11) 109.4 no
C(56) C(55) H(11) 109.4 no
C(68) C(55) H(11) 109.4 no
C(53) C(56) H(12) 108.9 no
C(55) C(56) H(12) 108.9 no
C(73) C(56) H(12) 108.9 no
C(57) C(58) H(49) 120.2 no
C(59) C(58) H(49) 120.2 no
N(5) C(59) H(50) 117.8 no
C(58) C(59) H(50) 117.8 no
N(5) C(60) H(51) 117.6 no
C(61) C(60) H(51) 117.6 no
C(57) C(61) H(52) 120.2 no
C(60) C(61) H(52) 120.2 no
C(62) C(63) H(53) 119.3 no
C(64) C(63) H(53) 119.3 no
C(63) C(64) H(54) 120.0 no
C(65) C(64) H(54) 120.0 no
C(64) C(65) H(55) 120.5 no
C(66) C(65) H(55) 120.5 no
C(65) C(66) H(56) 119.3 no
C(67) C(66) H(56) 119.3 no
C(62) C(67) H(57) 119.9 no
C(66) C(67) H(57) 119.9 no
N(6) C(71) H(58) 117.2 no
C(72) C(71) H(58) 117.2 no
C(68) C(72) H(59) 119.2 no
C(71) C(72) H(59) 119.2 no
C(73) C(74) H(60) 119.1 no
C(75) C(74) H(60) 119.1 no
C(74) C(75) H(61) 120.2 no
C(76) C(75) H(61) 120.2 no
C(75) C(76) H(62) 120.3 no
C(77) C(76) H(62) 120.3 no
C(76) C(77) H(63) 119.6 no
C(78) C(77) H(63) 119.6 no
C(73) C(78) H(64) 119.6 no
C(77) C(78) H(64) 119.6 no
C(80) C(79) H(13) 109.3 no
C(82) C(79) H(13) 109.3 no
C(83) C(79) H(13) 109.3 no
C(79) C(80) H(14) 108.9 no
C(81) C(80) H(14) 108.9 no
C(88) C(80) H(14) 108.9 no
C(80) C(81) H(15) 109.5 no
C(82) C(81) H(15) 109.5 no
C(94) C(81) H(15) 109.5 no
C(79) C(82) H(16) 108.8 no
C(81) C(82) H(16) 108.8 no
C(99) C(82) H(16) 108.8 no
C(83) C(84) H(65) 120.2 no
C(85) C(84) H(65) 120.2 no
N(7) C(85) H(66) 117.6 no
C(84) C(85) H(66) 117.6 no
N(7) C(86) H(67) 117.7 no
C(87) C(86) H(67) 117.8 no
C(83) C(87) H(68) 120.4 no
C(86) C(87) H(68) 120.3 no
C(88) C(89) H(69) 119.7 no
C(90) C(89) H(69) 119.7 no
C(89) C(90) H(70) 119.3 no
C(91) C(90) H(70) 119.3 no
C(90) C(91) H(71) 120.6 no
C(92) C(91) H(71) 120.6 no
C(91) C(92) H(72) 119.8 no
C(93) C(92) H(72) 119.8 no
C(88) C(93) H(73) 119.5 no
C(92) C(93) H(73) 119.5 no
C(94) C(95) H(74) 119.0 no
C(96) C(95) H(74) 119.0 no
N(8) C(96) H(75) 116.9 no
C(95) C(96) H(75) 116.9 no
C(99) C(100) H(76) 119.7 no
C(101) C(100) H(76) 119.7 no
C(100) C(101) H(77) 119.6 no
C(102) C(101) H(77) 119.6 no
C(101) C(102) H(78) 120.2 no
C(103) C(102) H(78) 120.2 no
C(102) C(103) H(79) 120.2 no
C(104) C(103) H(79) 120.2 no
C(99) C(104) H(80) 119.2 no
C(103) C(104) H(80) 119.2 no

loop_
_geom_bond_atom_site_label_1
_geom_bond_atom_site_label_2
_geom_bond_distance
_geom_bond_publ_flag
N(1) C(7) 1.319(4) yes
N(1) C(8) 1.321(4) yes
N(2) C(18) 1.218(7) yes
N(2) C(105) 1.484(17) yes
N(2) C(106) 1.353(18) yes
N(3) C(33) 1.318(4) yes
N(3) C(34) 1.321(4) yes
N(4) C(45) 1.230(7) yes
N(4) C(111) 1.477(17) yes
N(4) C(112) 1.363(17) yes
N(5) C(59) 1.321(3) yes
N(5) C(60) 1.313(4) yes
N(6) C(71) 1.235(7) yes
N(6) C(115) 1.507(16) yes
N(6) C(116) 1.364(17) yes
N(7) C(85) 1.320(4) yes
N(7) C(86) 1.324(3) yes
N(8) C(96) 1.233(7) yes
N(8) C(117) 1.508(16) yes
N(8) C(118) 1.308(18) yes
C(1) C(2) 1.564(4) yes
C(1) C(4) 1.543(3) yes
C(1) C(5) 1.498(3) yes
C(2) C(3) 1.548(3) yes
C(2) C(10) 1.495(3) yes
C(3) C(4) 1.554(4) yes
C(3) C(16) 1.500(4) yes
C(4) C(21) 1.499(4) yes
C(5) C(6) 1.378(4) yes
C(5) C(9) 1.372(3) yes
C(6) C(7) 1.373(3) yes
C(8) C(9) 1.381(3) yes
C(10) C(11) 1.374(5) yes
C(10) C(15) 1.377(3) yes
C(11) C(12) 1.385(5) yes
C(12) C(13) 1.354(4) yes
C(13) C(14) 1.379(6) yes
C(14) C(15) 1.381(4) yes
C(16) C(17) 1.324(7) yes
C(16) C(107) 1.409(9) yes
C(16) C(108) 1.467(10) yes
C(17) C(18) 1.381(7) yes
C(21) C(22) 1.378(3) yes
C(21) C(26) 1.372(4) yes
C(22) C(23) 1.384(5) yes
C(23) C(24) 1.379(5) yes
C(24) C(25) 1.352(5) yes
C(25) C(26) 1.380(7) yes
C(27) C(28) 1.548(3) yes
C(27) C(30) 1.556(4) yes
C(27) C(31) 1.501(3) yes
C(28) C(29) 1.554(4) yes
C(28) C(36) 1.505(4) yes
C(29) C(30) 1.548(3) yes
C(29) C(42) 1.498(4) yes
C(30) C(47) 1.496(3) yes
C(31) C(32) 1.371(3) yes
C(31) C(35) 1.373(4) yes
C(32) C(33) 1.382(3) yes
C(34) C(35) 1.369(3) yes
C(36) C(37) 1.378(3) yes
C(36) C(41) 1.378(4) yes
C(37) C(38) 1.379(5) yes
C(38) C(39) 1.372(5) yes
C(39) C(40) 1.344(5) yes
C(40) C(41) 1.388(7) yes
C(42) C(46) 1.315(7) yes
C(42) C(109) 1.404(9) yes
C(42) C(110) 1.447(11) yes
C(45) C(46) 1.374(7) yes
C(47) C(48) 1.376(3) yes
C(47) C(52) 1.379(5) yes
C(48) C(49) 1.379(4) yes
C(49) C(50) 1.381(6) yes
C(50) C(51) 1.348(4) yes
C(51) C(52) 1.388(5) yes
C(53) C(54) 1.551(2) yes
C(53) C(56) 1.561(4) yes
C(53) C(57) 1.499(3) yes
C(54) C(55) 1.553(4) yes
C(54) C(62) 1.497(4) yes
C(55) C(56) 1.548(2) yes
C(55) C(68) 1.496(4) yes
C(56) C(73) 1.498(3) yes
C(57) C(58) 1.370(4) yes
C(57) C(61) 1.374(3) yes
C(58) C(59) 1.378(3) yes
C(60) C(61) 1.375(3) yes
C(62) C(63) 1.384(4) yes
C(62) C(67) 1.377(4) yes
C(63) C(64) 1.386(5) yes
C(64) C(65) 1.379(5) yes
C(65) C(66) 1.355(6) yes
C(66) C(67) 1.398(7) yes
C(68) C(72) 1.319(7) yes
C(68) C(113) 1.406(7) yes
C(68) C(114) 1.477(12) yes
C(71) C(72) 1.386(6) yes
C(73) C(74) 1.382(4) yes
C(73) C(78) 1.376(5) yes
C(74) C(75) 1.379(4) yes
C(75) C(76) 1.378(6) yes
C(76) C(77) 1.352(6) yes
C(77) C(78) 1.389(5) yes
C(79) C(80) 1.549(2) yes
C(79) C(82) 1.555(4) yes
C(79) C(83) 1.501(3) yes
C(80) C(81) 1.559(4) yes
C(80) C(88) 1.499(4) yes
C(81) C(82) 1.542(2) yes
C(81) C(94) 1.503(4) yes
C(82) C(99) 1.495(3) yes
C(83) C(84) 1.380(3) yes
C(83) C(87) 1.371(4) yes
C(84) C(85) 1.370(3) yes
C(86) C(87) 1.385(3) yes
C(88) C(89) 1.372(4) yes
C(88) C(93) 1.380(4) yes
C(89) C(90) 1.385(7) yes
C(90) C(91) 1.351(6) yes
C(91) C(92) 1.368(5) yes
C(92) C(93) 1.385(5) yes
C(94) C(95) 1.324(7) yes
C(94) C(119) 1.420(7) yes
C(94) C(120) 1.479(12) yes
C(95) C(96) 1.359(6) yes
C(99) C(100) 1.377(5) yes
C(99) C(104) 1.378(4) yes
C(100) C(101) 1.393(5) yes
C(101) C(102) 1.352(6) yes
C(102) C(103) 1.378(6) yes
C(103) C(104) 1.385(4) yes
C(105) C(106) 1.567(19) yes
C(105) C(107) 1.432(13) yes
C(106) C(108) 1.40(2) yes
C(107) C(108) 1.446(15) yes
C(109) C(110) 1.432(15) yes
C(109) C(111) 1.416(13) yes
C(110) C(112) 1.39(2) yes
C(111) C(112) 1.586(19) yes
C(113) C(114) 1.437(15) yes
C(113) C(115) 1.389(11) yes
C(114) C(116) 1.40(2) yes
C(115) C(116) 1.66(2) yes
C(117) C(118) 1.61(2) yes
C(117) C(119) 1.404(11) yes
C(118) C(120) 1.40(2) yes
C(119) C(120) 1.445(17) yes
C(1) H(1) 0.980 no
C(2) H(2) 0.980 no
C(3) H(3) 0.980 no
C(4) H(4) 0.980 no
C(6) H(17) 0.930 no
C(7) H(18) 0.930 no
C(8) H(19) 0.930 no
C(9) H(20) 0.930 no
C(11) H(21) 0.930 no
C(12) H(22) 0.930 no
C(13) H(23) 0.930 no
C(14) H(24) 0.930 no
C(15) H(25) 0.930 no
C(17) H(26) 0.930 no
C(18) H(27) 0.930 no
C(22) H(28) 0.930 no
C(23) H(29) 0.930 no
C(24) H(30) 0.930 no
C(25) H(31) 0.930 no
C(26) H(32) 0.930 no
C(27) H(5) 0.980 no
C(28) H(6) 0.980 no
C(29) H(7) 0.980 no
C(30) H(8) 0.980 no
C(32) H(33) 0.930 no
C(33) H(34) 0.930 no
C(34) H(35) 0.930 no
C(35) H(36) 0.930 no
C(37) H(37) 0.930 no
C(38) H(38) 0.930 no
C(39) H(39) 0.930 no
C(40) H(40) 0.930 no
C(41) H(41) 0.930 no
C(45) H(42) 0.930 no
C(46) H(43) 0.930 no
C(48) H(44) 0.930 no
C(49) H(45) 0.930 no
C(50) H(46) 0.930 no
C(51) H(47) 0.930 no
C(52) H(48) 0.930 no
C(53) H(9) 0.980 no
C(54) H(10) 0.980 no
C(55) H(11) 0.980 no
C(56) H(12) 0.980 no
C(58) H(49) 0.930 no
C(59) H(50) 0.930 no
C(60) H(51) 0.930 no
C(61) H(52) 0.930 no
C(63) H(53) 0.930 no
C(64) H(54) 0.930 no
C(65) H(55) 0.930 no
C(66) H(56) 0.930 no
C(67) H(57) 0.930 no
C(71) H(58) 0.930 no
C(72) H(59) 0.930 no
C(74) H(60) 0.930 no
C(75) H(61) 0.930 no
C(76) H(62) 0.930 no
C(77) H(63) 0.930 no
C(78) H(64) 0.930 no
C(79) H(13) 0.980 no
C(80) H(14) 0.980 no
C(81) H(15) 0.980 no
C(82) H(16) 0.980 no
C(84) H(65) 0.930 no
C(85) H(66) 0.930 no
C(86) H(67) 0.930 no
C(87) H(68) 0.930 no
C(89) H(69) 0.930 no
C(90) H(70) 0.930 no
C(91) H(71) 0.930 no
C(92) H(72) 0.930 no
C(93) H(73) 0.930 no
C(95) H(74) 0.930 no
C(96) H(75) 0.930 no
C(100) H(76) 0.930 no
C(101) H(77) 0.930 no
C(102) H(78) 0.930 no
C(103) H(79) 0.930 no
C(104) H(80) 0.930 no

loop_
_geom_contact_atom_site_label_1
_geom_contact_atom_site_label_2
_geom_contact_distance
_geom_contact_site_symmetry_2
N(1) C(37) 3.563(3) 2_665
N(2) C(67) 3.581(6) .
N(3) C(22) 3.571(3) 2_676
N(4) C(89) 3.594(6) .
N(5) C(93) 3.568(4) 2_665
N(7) C(63) 3.567(4) 2_676
N(8) C(26) 3.591(5) 2_665
C(8) C(37) 3.596(4) 2_665
C(12) C(12) 3.482(5) 2_775
C(22) N(3) 3.571(3) 2_676
C(22) C(33) 3.594(4) 2_676
C(26) N(8) 3.591(5) 2_665
C(33) C(22) 3.594(4) 2_676
C(37) N(1) 3.563(3) 2_665
C(37) C(8) 3.596(4) 2_665
C(51) C(51) 3.490(5) 2_566
C(59) C(93) 3.592(3) 2_665
C(63) N(7) 3.567(4) 2_676
C(63) C(86) 3.591(3) 2_676
C(67) N(2) 3.581(6) .
C(77) C(101) 3.492(4) 1_455
C(86) C(63) 3.591(3) 2_676
C(89) N(4) 3.594(6) .
C(93) N(5) 3.568(4) 2_665
C(93) C(59) 3.592(3) 2_665
C(101) C(77) 3.492(4) 1_655
C(105) C(114) 2.965(15) .
C(105) C(116) 3.296(18) .
C(106) C(117) 3.294(17) 2_665
C(108) C(117) 2.951(14) 2_665
C(110) C(115) 2.980(14) 2_676
C(111) C(118) 3.380(18) .
C(111) C(120) 2.992(16) .
C(112) C(115) 3.275(17) 2_676
C(114) C(105) 2.965(15) .
C(115) C(110) 2.980(14) 2_676
C(115) C(112) 3.275(17) 2_676
C(116) C(105) 3.296(18) .
C(117) C(106) 3.294(17) 2_665
C(117) C(108) 2.951(14) 2_665
C(118) C(111) 3.380(18) .
C(120) C(111) 2.992(16) .
N(1) H(7) 2.646 2_665
N(1) H(37) 2.907 2_665
N(1) H(44) 2.885 2_665
N(1) H(55) 3.504 2_675
N(1) H(79) 3.112 2_765
N(2) H(10) 2.967 .
N(2) H(27) 3.343 2_675
N(2) H(49) 3.189 .
N(2) H(57) 2.677 .
N(3) H(3) 2.652 2_676
N(3) H(25) 2.883 2_676
N(3) H(28) 2.913 2_676
N(3) H(61) 3.117 2_576
N(3) H(71) 3.507 2_666
N(4) H(14) 2.963 .
N(4) H(42) 3.357 2_666
N(4) H(68) 3.198 .
N(4) H(69) 2.692 .
N(5) H(15) 2.647 2_665
N(5) H(39) 3.492 .
N(5) H(45) 3.127 2_565
N(5) H(73) 2.906 2_665
N(5) H(80) 2.881 2_665
N(6) H(6) 2.949 2_676
N(6) H(33) 3.188 2_676
N(6) H(41) 2.703 2_676
N(6) H(58) 3.370 2_676
N(7) H(11) 2.649 2_676
N(7) H(24) 3.123 2_776
N(7) H(30) 3.521 .
N(7) H(53) 2.906 2_676
N(7) H(60) 2.885 2_676
N(8) H(4) 2.964 2_665
N(8) H(20) 3.196 2_665
N(8) H(32) 2.686 2_665
N(8) H(75) 3.344 2_665
C(5) H(55) 3.521 2_675
C(5) H(76) 3.586 .
C(5) H(77) 3.075 .
C(6) H(23) 3.454 2_775
C(6) H(52) 3.533 1_655
C(6) H(77) 3.156 .
C(7) H(23) 3.387 2_775
C(7) H(44) 3.181 2_665
C(7) H(51) 3.121 1_655
C(7) H(54) 3.282 2_675
C(7) H(55) 3.567 2_675
C(7) H(77) 3.559 .
C(7) H(79) 3.550 2_765
C(8) H(7) 3.203 2_665
C(8) H(37) 3.231 2_665
C(8) H(55) 3.358 2_675
C(8) H(74) 3.586 .
C(9) H(55) 3.364 2_675
C(9) H(74) 3.499 .
C(9) H(76) 3.360 .
C(9) H(77) 3.407 .
C(11) H(22) 3.576 2_775
C(12) H(17) 3.471 2_775
C(12) H(22) 3.401 2_775
C(13) H(17) 3.563 2_775
C(13) H(18) 3.592 2_775
C(13) H(53) 3.348 1_655
C(13) H(54) 3.527 1_655
C(14) H(35) 3.213 2_676
C(14) H(53) 3.174 1_655
C(14) H(60) 3.378 1_655
C(15) H(35) 3.188 2_676
C(15) H(60) 3.484 1_655
C(17) H(71) 3.540 1_565
C(18) H(27) 3.355 2_675
C(18) H(57) 3.273 .
C(21) H(76) 3.318 .
C(22) H(34) 2.951 2_676
C(22) H(61) 3.524 1_655
C(22) H(62) 3.367 1_655
C(22) H(76) 3.268 .
C(23) H(34) 3.216 2_676
C(23) H(62) 3.197 1_655
C(23) H(76) 3.537 .
C(24) H(16) 3.319 .
C(25) H(16) 3.265 .
C(26) H(76) 3.593 .
C(31) H(63) 3.072 .
C(31) H(64) 3.581 .
C(31) H(71) 3.530 2_666
C(32) H(59) 3.525 .
C(32) H(63) 3.406 .
C(32) H(64) 3.356 .
C(32) H(71) 3.369 2_666
C(33) H(3) 3.202 2_676
C(33) H(28) 3.225 2_676
C(33) H(71) 3.369 2_666
C(34) H(25) 3.190 2_676
C(34) H(46) 3.377 2_566
C(34) H(61) 3.557 2_576
C(34) H(63) 3.558 .
C(34) H(66) 3.115 1_455
C(34) H(71) 3.576 2_666
C(34) H(72) 3.289 2_666
C(35) H(46) 3.451 2_566
C(35) H(63) 3.158 .
C(35) H(65) 3.520 1_455
C(36) H(64) 3.317 .
C(37) H(19) 2.959 2_665
C(37) H(64) 3.270 .
C(37) H(78) 3.358 1_455
C(37) H(79) 3.513 1_455
C(38) H(19) 3.220 2_665
C(38) H(64) 3.544 .
C(38) H(78) 3.184 1_455
C(39) H(12) 3.318 .
C(40) H(12) 3.250 .
C(41) H(64) 3.588 .
C(45) H(42) 3.362 2_666
C(45) H(69) 3.295 .
C(46) H(55) 3.546 1_545
C(48) H(18) 3.171 2_665
C(48) H(80) 3.486 1_455
C(49) H(18) 3.207 2_665
C(49) H(73) 3.177 1_455
C(49) H(80) 3.379 1_455
C(50) H(35) 3.580 2_566
C(50) H(36) 3.560 2_566
C(50) H(72) 3.527 1_455
C(50) H(73) 3.349 1_455
C(51) H(36) 3.466 2_566
C(51) H(47) 3.413 2_566
C(52) H(47) 3.581 2_566
C(57) H(21) 3.592 2_675
C(57) H(22) 3.076 2_675
C(57) H(39) 3.527 .
C(58) H(21) 3.372 2_675
C(58) H(22) 3.410 2_675
C(58) H(26) 3.508 2_675
C(58) H(39) 3.367 .
C(59) H(15) 3.199 2_665
C(59) H(26) 3.592 2_675
C(59) H(39) 3.355 .
C(59) H(73) 3.220 2_665
C(60) H(18) 3.129 1_455
C(60) H(22) 3.569 2_675
C(60) H(38) 3.293 .
C(60) H(39) 3.563 .
C(60) H(45) 3.557 2_565
C(60) H(78) 3.399 1_455
C(60) H(80) 3.182 2_665
C(61) H(17) 3.528 1_455
C(61) H(22) 3.164 2_675
C(61) H(78) 3.461 1_455
C(62) H(21) 3.320 2_675
C(63) H(21) 3.271 2_675
C(63) H(23) 3.372 1_455
C(63) H(24) 3.517 1_455
C(63) H(67) 2.953 2_676
C(64) H(21) 3.537 2_675
C(64) H(23) 3.194 1_455
C(64) H(67) 3.226 2_676
C(65) H(2) 3.316 2_675
C(66) H(2) 3.259 2_675
C(71) H(41) 3.290 2_676
C(71) H(58) 3.344 2_676
C(72) H(30) 3.539 2_676
C(74) H(25) 3.486 1_455
C(74) H(66) 3.178 2_676
C(75) H(25) 3.380 1_455
C(75) H(28) 3.173 1_455
C(75) H(66) 3.203 2_676
C(76) H(28) 3.343 1_455
C(76) H(29) 3.531 1_455
C(76) H(65) 3.567 1_455
C(76) H(66) 3.590 1_455
C(77) H(65) 3.464 1_455
C(77) H(77) 3.421 1_455
C(78) H(77) 3.592 1_455
C(83) H(30) 3.539 .
C(83) H(47) 3.078 2_666
C(83) H(48) 3.591 2_666
C(84) H(36) 3.529 1_655
C(84) H(47) 3.157 2_666
C(84) H(62) 3.455 1_655
C(85) H(24) 3.561 2_776
C(85) H(29) 3.287 .
C(85) H(30) 3.594 .
C(85) H(35) 3.110 1_655
C(85) H(47) 3.561 2_666
C(85) H(60) 3.188 2_676
C(85) H(62) 3.387 1_655
C(86) H(11) 3.198 2_676
C(86) H(30) 3.373 .
C(86) H(53) 3.220 2_676
C(87) H(30) 3.381 .
C(87) H(43) 3.519 2_666
C(87) H(47) 3.408 2_666
C(87) H(48) 3.363 2_666
C(88) H(48) 3.327 2_666
C(90) H(8) 3.263 2_666
C(91) H(8) 3.316 2_666
C(92) H(46) 3.195 1_655
C(92) H(48) 3.545 2_666
C(92) H(50) 3.226 2_665
C(93) H(45) 3.519 1_655
C(93) H(46) 3.371 1_655
C(93) H(48) 3.279 2_666
C(93) H(50) 2.953 2_665
C(95) H(39) 3.533 2_665
C(96) H(32) 3.298 2_665
C(96) H(75) 3.354 2_665
C(100) H(63) 3.587 1_655
C(101) H(52) 3.468 1_655
C(101) H(63) 3.416 1_655
C(102) H(37) 3.335 1_655
C(102) H(38) 3.521 1_655
C(102) H(52) 3.568 1_655
C(103) H(37) 3.165 1_655
C(103) H(44) 3.371 1_655
C(103) H(51) 3.207 2_665
C(104) H(44) 3.482 1_655
C(104) H(51) 3.176 2_665
C(105) H(10) 3.043 .
C(105) H(40) 2.897 .
C(105) H(57) 3.537 .
C(105) H(71) 3.474 1_565
C(106) H(10) 3.469 .
C(106) H(27) 3.575 2_675
C(106) H(39) 3.321 .
C(106) H(40) 3.106 .
C(106) H(49) 3.354 .
C(107) H(40) 3.094 .
C(107) H(71) 3.318 1_565
C(108) H(40) 3.083 .
C(109) H(31) 3.082 .
C(109) H(55) 3.322 1_545
C(110) H(31) 3.094 .
C(111) H(14) 3.070 .
C(111) H(31) 2.892 .
C(111) H(55) 3.476 1_545
C(111) H(69) 3.571 .
C(112) H(14) 3.496 .
C(112) H(30) 3.307 .
C(112) H(31) 3.145 .
C(112) H(42) 3.561 2_666
C(112) H(68) 3.372 .
C(113) H(30) 3.330 2_676
C(113) H(70) 3.076 1_565
C(114) H(70) 3.057 1_565
C(115) H(6) 3.093 2_676
C(115) H(30) 3.437 2_676
C(115) H(70) 2.879 1_565
C(116) H(6) 3.520 2_676
C(116) H(33) 3.367 2_676
C(116) H(58) 3.539 2_676
C(116) H(70) 3.157 1_565
C(116) H(71) 3.329 1_565
C(117) H(4) 3.071 2_665
C(117) H(32) 3.570 2_665
C(117) H(39) 3.429 2_665
C(117) H(56) 2.906 1_545
C(118) H(4) 3.462 2_665
C(118) H(20) 3.349 2_665
C(118) H(55) 3.361 1_545
C(118) H(56) 3.161 1_545
C(118) H(75) 3.532 2_665
C(119) H(39) 3.322 2_665
C(119) H(56) 3.072 1_545
C(120) H(56) 3.066 1_545
H(1) H(61) 3.536 1_655
H(1) H(76) 3.411 .
H(1) H(77) 3.138 .
H(2) C(65) 3.316 2_675
H(2) C(66) 3.259 2_675
H(2) H(55) 3.481 2_675
H(2) H(56) 3.382 2_675
H(3) N(3) 2.652 2_676
H(3) C(33) 3.202 2_676
H(3) H(34) 3.057 2_676
H(4) N(8) 2.964 2_665
H(4) C(117) 3.071 2_665
H(4) C(118) 3.462 2_665
H(5) H(63) 3.135 .
H(5) H(64) 3.417 .
H(5) H(79) 3.517 1_455
H(6) N(6) 2.949 2_676
H(6) C(115) 3.093 2_676
H(6) C(116) 3.520 2_676
H(7) N(1) 2.646 2_665
H(7) C(8) 3.203 2_665
H(7) H(19) 3.061 2_665
H(8) C(90) 3.263 2_666
H(8) C(91) 3.316 2_666
H(8) H(70) 3.383 2_666
H(8) H(71) 3.481 2_666
H(9) H(21) 3.417 2_675
H(9) H(22) 3.129 2_675
H(9) H(24) 3.531 1_455
H(10) N(2) 2.967 .
H(10) C(105) 3.043 .
H(10) C(106) 3.469 .
H(11) N(7) 2.649 2_676
H(11) C(86) 3.198 2_676
H(11) H(67) 3.050 2_676
H(12) C(39) 3.318 .
H(12) C(40) 3.250 .
H(12) H(39) 3.489 .
H(12) H(40) 3.365 .
H(13) H(45) 3.525 1_655
H(13) H(47) 3.139 2_666
H(13) H(48) 3.422 2_666
H(14) N(4) 2.963 .
H(14) C(111) 3.070 .
H(14) C(112) 3.496 .
H(15) N(5) 2.647 2_665
H(15) C(59) 3.199 2_665
H(15) H(50) 3.054 2_665
H(16) C(24) 3.319 .
H(16) C(25) 3.265 .
H(16) H(30) 3.489 .
H(16) H(31) 3.386 .
H(17) C(12) 3.471 2_775
H(17) C(13) 3.563 2_775
H(17) C(61) 3.528 1_655
H(17) H(22) 2.792 2_775
H(17) H(23) 2.997 2_775
H(17) H(52) 3.181 1_655
H(17) H(77) 3.447 .
H(18) C(13) 3.592 2_775
H(18) C(48) 3.171 2_665
H(18) C(49) 3.207 2_665
H(18) C(60) 3.129 1_655
H(18) H(23) 2.826 2_775
H(18) H(44) 2.726 2_665
H(18) H(45) 2.809 2_665
H(18) H(51) 2.669 1_655
H(18) H(54) 3.197 2_675
H(18) H(79) 3.411 2_765
H(19) C(37) 2.959 2_665
H(19) C(38) 3.220 2_665
H(19) H(7) 3.061 2_665
H(19) H(37) 2.810 2_665
H(19) H(38) 3.248 2_665
H(19) H(74) 3.112 .
H(19) H(75) 3.072 .
H(20) N(8) 3.196 2_665
H(20) C(118) 3.349 2_665
H(20) H(74) 2.991 .
H(20) H(75) 3.331 .
H(20) H(76) 3.198 .
H(21) C(57) 3.592 2_675
H(21) C(58) 3.372 2_675
H(21) C(62) 3.320 2_675
H(21) C(63) 3.271 2_675
H(21) C(64) 3.537 2_675
H(21) H(9) 3.417 2_675
H(21) H(49) 3.207 2_675
H(21) H(53) 3.568 2_675
H(22) C(11) 3.576 2_775
H(22) C(12) 3.401 2_775
H(22) C(57) 3.076 2_675
H(22) C(58) 3.410 2_675
H(22) C(60) 3.569 2_675
H(22) C(61) 3.164 2_675
H(22) H(9) 3.129 2_675
H(22) H(17) 2.792 2_775
H(22) H(22) 3.570 2_775
H(22) H(52) 3.458 2_675
H(23) C(6) 3.454 2_775
H(23) C(7) 3.387 2_775
H(23) C(63) 3.372 1_655
H(23) C(64) 3.194 1_655
H(23) H(17) 2.997 2_775
H(23) H(18) 2.826 2_775
H(23) H(45) 3.309 1_665
H(23) H(53) 3.028 1_655
H(23) H(54) 2.699 1_655
H(24) N(7) 3.123 2_776
H(24) C(63) 3.517 1_655
H(24) C(85) 3.561 2_776
H(24) H(9) 3.531 1_655
H(24) H(35) 2.809 2_676
H(24) H(46) 3.307 1_665
H(24) H(53) 2.677 1_655
H(24) H(60) 2.901 1_655
H(24) H(66) 3.422 2_776
H(25) N(3) 2.883 2_676
H(25) C(34) 3.190 2_676
H(25) C(74) 3.486 1_655
H(25) C(75) 3.380 1_655
H(25) H(35) 2.745 2_676
H(25) H(60) 3.098 1_655
H(25) H(61) 2.905 1_655
H(26) C(58) 3.508 2_675
H(26) C(59) 3.592 2_675
H(26) H(49) 2.999 2_675
H(26) H(50) 3.122 2_675
H(26) H(72) 3.464 1_565
H(27) N(2) 3.343 2_675
H(27) C(18) 3.355 2_675
H(27) C(106) 3.575 2_675
H(27) H(27) 3.119 2_675
H(27) H(49) 3.358 2_675
H(27) H(50) 3.085 2_675
H(27) H(57) 3.070 .
H(28) N(3) 2.913 2_676
H(28) C(33) 3.225 2_676
H(28) C(75) 3.173 1_655
H(28) C(76) 3.343 1_655
H(28) H(34) 2.797 2_676
H(28) H(61) 2.681 1_655
H(28) H(62) 3.018 1_655
H(28) H(76) 3.559 .
H(29) C(76) 3.531 1_655
H(29) C(85) 3.287 .
H(29) H(34) 3.243 2_676
H(29) H(59) 3.476 2_676
H(29) H(62) 2.701 1_655
H(29) H(66) 3.210 .
H(30) N(7) 3.521 .
H(30) C(72) 3.539 2_676
H(30) C(83) 3.539 .
H(30) C(85) 3.594 .
H(30) C(86) 3.373 .
H(30) C(87) 3.381 .
H(30) C(112) 3.307 .
H(30) C(113) 3.330 2_676
H(30) C(115) 3.437 2_676
H(30) H(16) 3.489 .
H(31) C(109) 3.082 .
H(31) C(110) 3.094 .
H(31) C(111) 2.892 .
H(31) C(112) 3.145 .
H(31) H(16) 3.386 .
H(32) N(8) 2.686 2_665
H(32) C(96) 3.298 2_665
H(32) C(117) 3.570 2_665
H(32) H(75) 3.101 2_665
H(33) N(6) 3.188 2_676
H(33) C(116) 3.367 2_676
H(33) H(58) 3.362 .
H(33) H(59) 3.017 .
H(33) H(64) 3.198 .
H(34) C(22) 2.951 2_676
H(34) C(23) 3.216 2_676
H(34) H(3) 3.057 2_676
H(34) H(28) 2.797 2_676
H(34) H(29) 3.243 2_676
H(34) H(58) 3.114 .
H(34) H(59) 3.137 .
H(35) C(14) 3.213 2_676
H(35) C(15) 3.188 2_676
H(35) C(50) 3.580 2_566
H(35) C(85) 3.110 1_455
H(35) H(24) 2.809 2_676
H(35) H(25) 2.745 2_676
H(35) H(46) 2.820 2_566
H(35) H(47) 3.593 2_566
H(35) H(61) 3.416 2_576
H(35) H(66) 2.660 1_455
H(35) H(72) 3.215 2_666
H(36) C(50) 3.560 2_566
H(36) C(51) 3.466 2_566
H(36) C(84) 3.529 1_455
H(36) H(46) 2.996 2_566
H(36) H(47) 2.787 2_566
H(36) H(63) 3.454 .
H(36) H(65) 3.175 1_455
H(37) N(1) 2.907 2_665
H(37) C(8) 3.231 2_665
H(37) C(102) 3.335 1_455
H(37) C(103) 3.165 1_455
H(37) H(19) 2.810 2_665
H(37) H(64) 3.560 .
H(37) H(78) 3.007 1_455
H(37) H(79) 2.669 1_455
H(38) C(60) 3.293 .
H(38) C(102) 3.521 1_455
H(38) H(19) 3.248 2_665
H(38) H(51) 3.216 .
H(38) H(74) 3.469 2_665
H(38) H(78) 2.691 1_455
H(39) N(5) 3.492 .
H(39) C(57) 3.527 .
H(39) C(58) 3.367 .
H(39) C(59) 3.355 .
H(39) C(60) 3.563 .
H(39) C(95) 3.533 2_665
H(39) C(106) 3.321 .
H(39) C(117) 3.429 2_665
H(39) C(119) 3.322 2_665
H(39) H(12) 3.489 .
H(40) C(105) 2.897 .
H(40) C(106) 3.106 .
H(40) C(107) 3.094 .
H(40) C(108) 3.083 .
H(40) H(12) 3.365 .
H(41) N(6) 2.703 2_676
H(41) C(71) 3.290 2_676
H(41) H(58) 3.077 2_676
H(42) N(4) 3.357 2_666
H(42) C(45) 3.362 2_666
H(42) C(112) 3.561 2_666
H(42) H(42) 3.113 2_666
H(42) H(67) 3.083 2_666
H(42) H(68) 3.348 2_666
H(42) H(69) 3.095 .
H(43) C(87) 3.519 2_666
H(43) H(54) 3.472 1_545
H(43) H(67) 3.142 2_666
H(43) H(68) 3.008 2_666
H(44) N(1) 2.885 2_665
H(44) C(7) 3.181 2_665
H(44) C(103) 3.371 1_455
H(44) C(104) 3.482 1_455
H(44) H(18) 2.726 2_665
H(44) H(79) 2.891 1_455
H(44) H(80) 3.099 1_455
H(45) N(5) 3.127 2_565
H(45) C(60) 3.557 2_565
H(45) C(93) 3.519 1_455
H(45) H(13) 3.525 1_455
H(45) H(18) 2.809 2_665
H(45) H(23) 3.309 1_445
H(45) H(51) 3.411 2_565
H(45) H(73) 2.678 1_455
H(45) H(80) 2.899 1_455
H(46) C(34) 3.377 2_566
H(46) C(35) 3.451 2_566
H(46) C(92) 3.195 1_455
H(46) C(93) 3.371 1_455
H(46) H(24) 3.307 1_445
H(46) H(35) 2.820 2_566
H(46) H(36) 2.996 2_566
H(46) H(72) 2.698 1_455
H(46) H(73) 3.027 1_455
H(47) C(51) 3.413 2_566
H(47) C(52) 3.581 2_566
H(47) C(83) 3.078 2_666
H(47) C(84) 3.157 2_666
H(47) C(85) 3.561 2_666
H(47) C(87) 3.408 2_666
H(47) H(13) 3.139 2_666
H(47) H(35) 3.593 2_566
H(47) H(36) 2.787 2_566
H(47) H(47) 3.585 2_566
H(47) H(65) 3.446 2_666
H(48) C(83) 3.591 2_666
H(48) C(87) 3.363 2_666
H(48) C(88) 3.327 2_666
H(48) C(92) 3.545 2_666
H(48) C(93) 3.279 2_666
H(48) H(13) 3.422 2_666
H(48) H(68) 3.198 2_666
H(48) H(73) 3.573 2_666
H(49) N(2) 3.189 .
H(49) C(106) 3.354 .
H(49) H(21) 3.207 2_675
H(49) H(26) 2.999 2_675
H(49) H(27) 3.358 2_675
H(50) C(92) 3.226 2_665
H(50) C(93) 2.953 2_665
H(50) H(15) 3.054 2_665
H(50) H(26) 3.122 2_675
H(50) H(27) 3.085 2_675
H(50) H(72) 3.257 2_665
H(50) H(73) 2.798 2_665
H(51) C(7) 3.121 1_455
H(51) C(103) 3.207 2_665
H(51) C(104) 3.176 2_665
H(51) H(18) 2.669 1_455
H(51) H(38) 3.216 .
H(51) H(45) 3.411 2_565
H(51) H(78) 2.848 1_455
H(51) H(79) 2.809 2_665
H(51) H(80) 2.732 2_665
H(52) C(6) 3.533 1_455
H(52) C(101) 3.468 1_455
H(52) C(102) 3.568 1_455
H(52) H(17) 3.181 1_455
H(52) H(22) 3.458 2_675
H(52) H(77) 2.787 1_455
H(52) H(78) 3.002 1_455
H(53) N(7) 2.906 2_676
H(53) C(13) 3.348 1_455
H(53) C(14) 3.174 1_455
H(53) C(86) 3.220 2_676
H(53) H(21) 3.568 2_675
H(53) H(23) 3.028 1_455
H(53) H(24) 2.677 1_455
H(53) H(67) 2.799 2_676
H(54) C(7) 3.282 2_675
H(54) C(13) 3.527 1_455
H(54) H(18) 3.197 2_675
H(54) H(23) 2.699 1_455
H(54) H(43) 3.472 1_565
H(54) H(67) 3.259 2_676
H(55) N(1) 3.504 2_675
H(55) C(5) 3.521 2_675
H(55) C(7) 3.567 2_675
H(55) C(8) 3.358 2_675
H(55) C(9) 3.364 2_675
H(55) C(46) 3.546 1_565
H(55) C(109) 3.322 1_565
H(55) C(111) 3.476 1_565
H(55) C(118) 3.361 1_565
H(55) H(2) 3.481 2_675
H(56) C(117) 2.906 1_565
H(56) C(118) 3.161 1_565
H(56) C(119) 3.072 1_565
H(56) C(120) 3.066 1_565
H(56) H(2) 3.382 2_675
H(57) N(2) 2.677 .
H(57) C(18) 3.273 .
H(57) C(105) 3.537 .
H(57) H(27) 3.070 .
H(58) N(6) 3.370 2_676
H(58) C(71) 3.344 2_676
H(58) C(116) 3.539 2_676
H(58) H(33) 3.362 .
H(58) H(34) 3.114 .
H(58) H(41) 3.077 2_676
H(58) H(58) 3.081 2_676
H(59) C(32) 3.525 .
H(59) H(29) 3.476 2_676
H(59) H(33) 3.017 .
H(59) H(34) 3.137 .
H(60) N(7) 2.885 2_676
H(60) C(14) 3.378 1_455
H(60) C(15) 3.484 1_455
H(60) C(85) 3.188 2_676
H(60) H(24) 2.901 1_455
H(60) H(25) 3.098 1_455
H(60) H(66) 2.738 2_676
H(61) N(3) 3.117 2_576
H(61) C(22) 3.524 1_455
H(61) C(34) 3.557 2_576
H(61) H(1) 3.536 1_455
H(61) H(25) 2.905 1_455
H(61) H(28) 2.681 1_455
H(61) H(35) 3.416 2_576
H(61) H(62) 3.311 2_576
H(61) H(66) 2.799 2_676
H(62) C(22) 3.367 1_455
H(62) C(23) 3.197 1_455
H(62) C(84) 3.455 1_455
H(62) C(85) 3.387 1_455
H(62) H(28) 3.018 1_455
H(62) H(29) 2.701 1_455
H(62) H(61) 3.311 2_576
H(62) H(65) 3.003 1_455
H(62) H(66) 2.830 1_455
H(63) C(31) 3.072 .
H(63) C(32) 3.406 .
H(63) C(34) 3.558 .
H(63) C(35) 3.158 .
H(63) C(100) 3.587 1_455
H(63) C(101) 3.416 1_455
H(63) H(5) 3.135 .
H(63) H(36) 3.454 .
H(63) H(65) 2.782 1_455
H(63) H(77) 3.593 1_455
H(64) C(31) 3.581 .
H(64) C(32) 3.356 .
H(64) C(36) 3.317 .
H(64) C(37) 3.270 .
H(64) C(38) 3.544 .
H(64) C(41) 3.588 .
H(64) H(5) 3.417 .
H(64) H(33) 3.198 .
H(64) H(37) 3.560 .
H(65) C(35) 3.520 1_655
H(65) C(76) 3.567 1_655
H(65) C(77) 3.464 1_655
H(65) H(36) 3.175 1_655
H(65) H(47) 3.446 2_666
H(65) H(62) 3.003 1_655
H(65) H(63) 2.782 1_655
H(66) C(34) 3.115 1_655
H(66) C(74) 3.178 2_676
H(66) C(75) 3.203 2_676
H(66) C(76) 3.590 1_655
H(66) H(24) 3.422 2_776
H(66) H(29) 3.210 .
H(66) H(35) 2.660 1_655
H(66) H(60) 2.738 2_676
H(66) H(61) 2.799 2_676
H(66) H(62) 2.830 1_655
H(67) C(63) 2.953 2_676
H(67) C(64) 3.226 2_676
H(67) H(11) 3.050 2_676
H(67) H(42) 3.083 2_666
H(67) H(43) 3.142 2_666
H(67) H(53) 2.799 2_676
H(67) H(54) 3.259 2_676
H(68) N(4) 3.198 .
H(68) C(112) 3.372 .
H(68) H(42) 3.348 2_666
H(68) H(43) 3.008 2_666
H(68) H(48) 3.198 2_666
H(69) N(4) 2.692 .
H(69) C(45) 3.295 .
H(69) C(111) 3.571 .
H(69) H(42) 3.095 .
H(70) C(113) 3.076 1_545
H(70) C(114) 3.057 1_545
H(70) C(115) 2.879 1_545
H(70) C(116) 3.157 1_545
H(70) H(8) 3.383 2_666
H(71) N(3) 3.507 2_666
H(71) C(17) 3.540 1_545
H(71) C(31) 3.530 2_666
H(71) C(32) 3.369 2_666
H(71) C(33) 3.369 2_666
H(71) C(34) 3.576 2_666
H(71) C(105) 3.474 1_545
H(71) C(107) 3.318 1_545
H(71) C(116) 3.329 1_545
H(71) H(8) 3.481 2_666
H(72) C(34) 3.289 2_666
H(72) C(50) 3.527 1_655
H(72) H(26) 3.464 1_545
H(72) H(35) 3.215 2_666
H(72) H(46) 2.698 1_655
H(72) H(50) 3.257 2_665
H(73) N(5) 2.906 2_665
H(73) C(49) 3.177 1_655
H(73) C(50) 3.349 1_655
H(73) C(59) 3.220 2_665
H(73) H(45) 2.678 1_655
H(73) H(46) 3.027 1_655
H(73) H(48) 3.573 2_666
H(73) H(50) 2.798 2_665
H(74) C(8) 3.586 .
H(74) C(9) 3.499 .
H(74) H(19) 3.112 .
H(74) H(20) 2.991 .
H(74) H(38) 3.469 2_665
H(75) N(8) 3.344 2_665
H(75) C(96) 3.354 2_665
H(75) C(118) 3.532 2_665
H(75) H(19) 3.072 .
H(75) H(20) 3.331 .
H(75) H(32) 3.101 2_665
H(75) H(75) 3.108 2_665
H(76) C(5) 3.586 .
H(76) C(9) 3.360 .
H(76) C(21) 3.318 .
H(76) C(22) 3.268 .
H(76) C(23) 3.537 .
H(76) C(26) 3.593 .
H(76) H(1) 3.411 .
H(76) H(20) 3.198 .
H(76) H(28) 3.559 .
H(77) C(5) 3.075 .
H(77) C(6) 3.156 .
H(77) C(7) 3.559 .
H(77) C(9) 3.407 .
H(77) C(77) 3.421 1_655
H(77) C(78) 3.592 1_655
H(77) H(1) 3.138 .
H(77) H(17) 3.447 .
H(77) H(52) 2.787 1_655
H(77) H(63) 3.593 1_655
H(78) C(37) 3.358 1_655
H(78) C(38) 3.184 1_655
H(78) C(60) 3.399 1_655
H(78) C(61) 3.461 1_655
H(78) H(37) 3.007 1_655
H(78) H(38) 2.691 1_655
H(78) H(51) 2.848 1_655
H(78) H(52) 3.002 1_655
H(78) H(79) 3.329 2_765
H(79) N(1) 3.112 2_765
H(79) C(7) 3.550 2_765
H(79) C(37) 3.513 1_655
H(79) H(5) 3.517 1_655
H(79) H(18) 3.411 2_765
H(79) H(37) 2.669 1_655
H(79) H(44) 2.891 1_655
H(79) H(51) 2.809 2_665
H(79) H(78) 3.329 2_765
H(80) N(5) 2.881 2_665
H(80) C(48) 3.486 1_655
H(80) C(49) 3.379 1_655
H(80) C(60) 3.182 2_665
H(80) H(44) 3.099 1_655
H(80) H(45) 2.899 1_655
H(80) H(51) 2.732 2_665

loop_
_geom_torsion_atom_site_label_1
_geom_torsion_atom_site_label_2
_geom_torsion_atom_site_label_3
_geom_torsion_atom_site_label_4
_geom_torsion
C(7) N(1) C(8) C(9) 0.0(5)
C(8) N(1) C(7) C(6) 1.5(5)
C(18) N(2) C(105) C(106) -99.3(7)
C(18) N(2) C(105) C(107) -28.9(9)
C(105) N(2) C(18) C(17) 33.6(7)
C(18) N(2) C(106) C(105) 104.0(7)
C(18) N(2) C(106) C(108) 45(2)
C(106) N(2) C(18) C(17) -36.8(11)
C(105) N(2) C(106) C(108) -58.7(16)
C(106) N(2) C(105) C(107) 70.4(8)
C(33) N(3) C(34) C(35) -0.7(5)
C(34) N(3) C(33) C(32) -0.8(5)
C(45) N(4) C(111) C(109) 27.4(9)
C(45) N(4) C(111) C(112) 97.9(7)
C(111) N(4) C(45) C(46) -32.0(7)
C(45) N(4) C(112) C(110) -48.8(19)
C(45) N(4) C(112) C(111) -104.5(6)
C(112) N(4) C(45) C(46) 38.8(11)
C(111) N(4) C(112) C(110) 55.7(16)
C(112) N(4) C(111) C(109) -70.5(8)
C(59) N(5) C(60) C(61) 0.8(5)
C(60) N(5) C(59) C(58) 0.3(5)
C(71) N(6) C(115) C(113) -29.6(9)
C(71) N(6) C(115) C(116) -97.1(6)
C(115) N(6) C(71) C(72) 32.2(7)
C(71) N(6) C(116) C(114) 53.3(18)
C(71) N(6) C(116) C(115) 105.0(6)
C(116) N(6) C(71) C(72) -40.8(12)
C(115) N(6) C(116) C(114) -51.7(15)
C(116) N(6) C(115) C(113) 67.5(8)
C(86) N(7) C(85) C(84) -1.3(5)
C(96) N(8) C(117) C(118) 98.3(6)
C(96) N(8) C(117) C(119) 31.2(9)
C(117) N(8) C(96) C(95) -33.4(7)
C(96) N(8) C(118) C(117) -104.3(6)
C(96) N(8) C(118) C(120) -49(2)
C(118) N(8) C(96) C(95) 38.7(13)
C(117) N(8) C(118) C(120) 55.4(17)
C(118) N(8) C(117) C(119) -67.1(8)
C(2) C(1) C(4) C(3) -20.90(15)
C(2) C(1) C(4) C(21) -144.89(19)
C(4) C(1) C(2) C(3) 21.00(13)
C(4) C(1) C(2) C(10) 145.0(2)
C(2) C(1) C(5) C(6) 57.7(3)
C(2) C(1) C(5) C(9) -120.7(3)
C(5) C(1) C(2) C(3) 145.48(19)
C(5) C(1) C(2) C(10) -90.5(2)
C(4) C(1) C(5) C(6) 164.6(3)
C(4) C(1) C(5) C(9) -13.9(4)
C(5) C(1) C(4) C(3) -143.3(2)
C(5) C(1) C(4) C(21) 92.7(3)
C(1) C(2) C(3) C(4) -20.85(15)
C(1) C(2) C(3) C(16) -144.2(2)
C(1) C(2) C(10) C(11) 124.2(3)
C(1) C(2) C(10) C(15) -56.1(3)
C(3) C(2) C(10) C(11) -129.7(3)
C(3) C(2) C(10) C(15) 50.1(4)
C(10) C(2) C(3) C(4) -145.3(2)
C(10) C(2) C(3) C(16) 91.3(2)
C(2) C(3) C(4) C(1) 21.13(17)
C(2) C(3) C(4) C(21) 145.3(2)
C(2) C(3) C(16) C(17) -31.4(3)
C(2) C(3) C(16) C(107) 175.1(3)
C(2) C(3) C(16) C(108) 104.9(9)
C(4) C(3) C(16) C(17) -138.0(3)
C(4) C(3) C(16) C(107) 68.5(3)
C(4) C(3) C(16) C(108) -1.7(9)
C(16) C(3) C(4) C(1) 143.8(2)
C(16) C(3) C(4) C(21) -92.1(3)
C(1) C(4) C(21) C(22) 51.7(3)
C(1) C(4) C(21) C(26) -127.6(2)
C(3) C(4) C(21) C(22) -54.7(3)
C(3) C(4) C(21) C(26) 126.0(2)
C(1) C(5) C(6) C(7) -178.8(3)
C(1) C(5) C(9) C(8) -179.9(3)
C(6) C(5) C(9) C(8) 1.6(5)
C(9) C(5) C(6) C(7) -0.2(5)
C(5) C(6) C(7) N(1) -1.4(5)
N(1) C(8) C(9) C(5) -1.6(6)
C(2) C(10) C(11) C(12) 179.1(3)
C(2) C(10) C(15) C(14) -179.2(2)
C(11) C(10) C(15) C(14) 0.5(4)
C(15) C(10) C(11) C(12) -0.6(4)
C(10) C(11) C(12) C(13) -0.3(5)
C(11) C(12) C(13) C(14) 1.4(6)
C(12) C(13) C(14) C(15) -1.5(5)
C(13) C(14) C(15) C(10) 0.5(5)
C(3) C(16) C(17) C(18) -177.6(2)
C(3) C(16) C(107) C(105) -179.5(4)
C(3) C(16) C(107) C(108) -113.8(9)
C(3) C(16) C(108) C(106) -171.5(12)
C(3) C(16) C(108) C(107) 104.4(7)
C(17) C(16) C(107) C(105) 24.2(6)
C(17) C(16) C(107) C(108) 89.9(9)
C(107) C(16) C(17) C(18) -23.5(4)
C(17) C(16) C(108) C(106) -26.9(16)
C(17) C(16) C(108) C(107) -111.0(7)
C(108) C(16) C(17) C(18) 38.9(7)
C(107) C(16) C(108) C(106) 84.1(15)
C(108) C(16) C(107) C(105) -65.7(10)
C(16) C(17) C(18) N(2) -8.8(6)
C(4) C(21) C(22) C(23) 179.9(2)
C(4) C(21) C(26) C(25) 179.5(3)
C(22) C(21) C(26) C(25) 0.2(4)
C(26) C(21) C(22) C(23) -0.8(4)
C(21) C(22) C(23) C(24) 0.6(5)
C(22) C(23) C(24) C(25) 0.2(5)
C(23) C(24) C(25) C(26) -0.8(6)
C(24) C(25) C(26) C(21) 0.6(6)
C(28) C(27) C(30) C(29) -21.04(13)
C(28) C(27) C(30) C(47) -144.7(2)
C(30) C(27) C(28) C(29) 20.94(15)
C(30) C(27) C(28) C(36) 145.30(19)
C(28) C(27) C(31) C(32) 13.8(4)
C(28) C(27) C(31) C(35) -164.3(3)
C(31) C(27) C(28) C(29) 143.2(2)
C(31) C(27) C(28) C(36) -92.5(2)
C(30) C(27) C(31) C(32) 120.1(3)
C(30) C(27) C(31) C(35) -58.0(3)
C(31) C(27) C(30) C(29) -145.09(18)
C(31) C(27) C(30) C(47) 91.2(2)
C(27) C(28) C(29) C(30) -21.06(16)
C(27) C(28) C(29) C(42) -144.1(2)
C(27) C(28) C(36) C(37) -51.9(3)
C(27) C(28) C(36) C(41) 127.4(2)
C(29) C(28) C(36) C(37) 54.8(3)
C(29) C(28) C(36) C(41) -125.9(2)
C(36) C(28) C(29) C(30) -145.2(2)
C(36) C(28) C(29) C(42) 91.8(3)
C(28) C(29) C(30) C(27) 20.94(15)
C(28) C(29) C(30) C(47) 145.5(2)
C(28) C(29) C(42) C(46) 138.1(3)
C(28) C(29) C(42) C(109) -68.5(3)
C(28) C(29) C(42) C(110) 1.7(10)
C(30) C(29) C(42) C(46) 31.9(3)
C(30) C(29) C(42) C(109) -174.7(3)
C(30) C(29) C(42) C(110) -104.5(9)
C(42) C(29) C(30) C(27) 143.9(2)
C(42) C(29) C(30) C(47) -91.6(2)
C(27) C(30) C(47) C(48) 55.8(3)
C(27) C(30) C(47) C(52) -124.2(3)
C(29) C(30) C(47) C(48) -50.7(4)
C(29) C(30) C(47) C(52) 129.3(3)
C(27) C(31) C(32) C(33) 179.7(3)
C(27) C(31) C(35) C(34) 179.0(3)
C(32) C(31) C(35) C(34) 0.8(5)
C(35) C(31) C(32) C(33) -2.1(5)
C(31) C(32) C(33) N(3) 2.3(6)
N(3) C(34) C(35) C(31) 0.7(5)
C(28) C(36) C(37) C(38) -179.7(2)
C(28) C(36) C(41) C(40) -179.6(3)
C(37) C(36) C(41) C(40) -0.3(5)
C(41) C(36) C(37) C(38) 1.0(4)
C(36) C(37) C(38) C(39) -0.8(5)
C(37) C(38) C(39) C(40) -0.0(5)
C(38) C(39) C(40) C(41) 0.7(6)
C(39) C(40) C(41) C(36) -0.5(6)
C(29) C(42) C(46) C(45) 177.3(2)
C(29) C(42) C(109) C(110) 114.5(9)
C(29) C(42) C(109) C(111) 179.6(4)
C(29) C(42) C(110) C(109) -103.9(7)
C(29) C(42) C(110) C(112) 169.3(12)
C(46) C(42) C(109) C(110) -89.5(9)
C(46) C(42) C(109) C(111) -24.4(6)
C(109) C(42) C(46) C(45) 23.4(5)
C(46) C(42) C(110) C(109) 111.9(6)
C(46) C(42) C(110) C(112) 25.0(17)
C(110) C(42) C(46) C(45) -39.0(7)
C(109) C(42) C(110) C(112) -86.8(15)
C(110) C(42) C(109) C(111) 65.0(9)
N(4) C(45) C(46) C(42) 8.4(6)
C(30) C(47) C(48) C(49) 179.6(2)
C(30) C(47) C(52) C(51) -179.3(3)
C(48) C(47) C(52) C(51) 0.7(5)
C(52) C(47) C(48) C(49) -0.5(4)
C(47) C(48) C(49) C(50) -0.6(5)
C(48) C(49) C(50) C(51) 1.4(5)
C(49) C(50) C(51) C(52) -1.1(6)
C(50) C(51) C(52) C(47) 0.1(4)
C(54) C(53) C(56) C(55) 21.02(18)
C(54) C(53) C(56) C(73) 144.9(2)
C(56) C(53) C(54) C(55) -20.95(19)
C(56) C(53) C(54) C(62) -145.3(2)
C(54) C(53) C(57) C(58) -13.8(5)
C(54) C(53) C(57) C(61) 164.4(3)
C(57) C(53) C(54) C(55) -143.2(2)
C(57) C(53) C(54) C(62) 92.4(3)
C(56) C(53) C(57) C(58) -120.2(3)
C(56) C(53) C(57) C(61) 58.0(3)
C(57) C(53) C(56) C(55) 145.2(2)
C(57) C(53) C(56) C(73) -90.9(2)
C(53) C(54) C(55) C(56) 21.1(2)
C(53) C(54) C(55) C(68) 144.1(2)
C(53) C(54) C(62) C(63) 52.3(3)
C(53) C(54) C(62) C(67) -127.6(2)
C(55) C(54) C(62) C(63) -54.2(2)
C(55) C(54) C(62) C(67) 125.8(2)
C(62) C(54) C(55) C(56) 145.1(2)
C(62) C(54) C(55) C(68) -91.9(3)
C(54) C(55) C(56) C(53) -20.99(18)
C(54) C(55) C(56) C(73) -145.5(2)
C(54) C(55) C(68) C(72) -138.1(3)
C(54) C(55) C(68) C(113) 68.0(4)
C(54) C(55) C(68) C(114) -1.5(8)
C(56) C(55) C(68) C(72) -31.7(4)
C(56) C(55) C(68) C(113) 174.4(3)
C(56) C(55) C(68) C(114) 104.9(8)
C(68) C(55) C(56) C(53) -143.9(2)
C(68) C(55) C(56) C(73) 91.6(3)
C(53) C(56) C(73) C(74) -56.0(2)
C(53) C(56) C(73) C(78) 124.4(2)
C(55) C(56) C(73) C(74) 50.5(3)
C(55) C(56) C(73) C(78) -129.1(2)
C(53) C(57) C(58) C(59) 179.9(2)
C(53) C(57) C(61) C(60) -179.0(3)
C(58) C(57) C(61) C(60) -0.6(5)
C(61) C(57) C(58) C(59) 1.7(5)
C(57) C(58) C(59) N(5) -1.6(6)
N(5) C(60) C(61) C(57) -0.6(6)
C(54) C(62) C(63) C(64) 179.8(2)
C(54) C(62) C(67) C(66) 179.7(2)
C(63) C(62) C(67) C(66) -0.3(3)
C(67) C(62) C(63) C(64) -0.2(3)
C(62) C(63) C(64) C(65) 0.5(3)
C(63) C(64) C(65) C(66) -0.2(3)
C(64) C(65) C(66) C(67) -0.3(4)
C(65) C(66) C(67) C(62) 0.6(4)
C(55) C(68) C(72) C(71) -177.5(3)
C(55) C(68) C(113) C(114) -113.6(8)
C(55) C(68) C(113) C(115) 179.0(5)
C(55) C(68) C(114) C(113) 104.0(6)
C(55) C(68) C(114) C(116) -167.5(10)
C(72) C(68) C(113) C(114) 90.0(8)
C(72) C(68) C(113) C(115) 22.6(7)
C(113) C(68) C(72) C(71) -23.1(6)
C(72) C(68) C(114) C(113) -111.6(6)
C(72) C(68) C(114) C(116) -23.1(14)
C(114) C(68) C(72) C(71) 39.0(6)
C(113) C(68) C(114) C(116) 88.5(13)
C(114) C(68) C(113) C(115) -67.4(9)
N(6) C(71) C(72) C(68) -7.8(8)
C(56) C(73) C(74) C(75) -179.2(2)
C(56) C(73) C(78) C(77) 179.3(2)
C(74) C(73) C(78) C(77) -0.2(3)
C(78) C(73) C(74) C(75) 0.4(3)
C(73) C(74) C(75) C(76) 0.2(3)
C(74) C(75) C(76) C(77) -0.9(4)
C(75) C(76) C(77) C(78) 1.0(4)
C(76) C(77) C(78) C(73) -0.4(4)
C(80) C(79) C(82) C(81) -21.08(18)
C(80) C(79) C(82) C(99) -145.3(2)
C(82) C(79) C(80) C(81) 20.85(19)
C(82) C(79) C(80) C(88) 145.0(2)
C(80) C(79) C(83) C(84) -164.9(3)
C(80) C(79) C(83) C(87) 13.9(4)
C(83) C(79) C(80) C(81) 143.3(2)
C(83) C(79) C(80) C(88) -92.6(3)
C(82) C(79) C(83) C(84) -58.4(3)
C(82) C(79) C(83) C(87) 120.4(3)
C(83) C(79) C(82) C(81) -145.0(2)
C(83) C(79) C(82) C(99) 90.8(2)
C(79) C(80) C(81) C(82) -21.04(19)
C(79) C(80) C(81) C(94) -143.7(2)
C(79) C(80) C(88) C(89) 128.1(2)
C(79) C(80) C(88) C(93) -51.9(3)
C(81) C(80) C(88) C(89) -125.7(2)
C(81) C(80) C(88) C(93) 54.4(2)
C(88) C(80) C(81) C(82) -145.1(2)
C(88) C(80) C(81) C(94) 92.2(3)
C(80) C(81) C(82) C(79) 20.95(18)
C(80) C(81) C(82) C(99) 145.5(2)
C(80) C(81) C(94) C(95) 138.3(3)
C(80) C(81) C(94) C(119) -68.2(4)
C(80) C(81) C(94) C(120) 1.0(9)
C(82) C(81) C(94) C(95) 32.0(4)
C(82) C(81) C(94) C(119) -174.6(3)
C(82) C(81) C(94) C(120) -105.4(9)
C(94) C(81) C(82) C(79) 144.1(2)
C(94) C(81) C(82) C(99) -91.3(3)
C(79) C(82) C(99) C(100) -124.3(2)
C(79) C(82) C(99) C(104) 56.3(2)
C(81) C(82) C(99) C(100) 128.9(2)
C(81) C(82) C(99) C(104) -50.5(3)
C(79) C(83) C(84) C(85) 178.8(3)
C(79) C(83) C(87) C(86) -179.9(3)
C(84) C(83) C(87) C(86) -1.1(5)
C(87) C(83) C(84) C(85) -0.1(3)
C(83) C(84) C(85) N(7) 1.4(6)
N(7) C(86) C(87) C(83) 1.2(6)
C(80) C(88) C(89) C(90) -179.4(2)
C(80) C(88) C(93) C(92) -179.96(15)
C(89) C(88) C(93) C(92) 0.1(2)
C(93) C(88) C(89) C(90) 0.5(3)
C(88) C(89) C(90) C(91) -0.8(4)
C(89) C(90) C(91) C(92) 0.5(5)
C(90) C(91) C(92) C(93) 0.1(3)
C(91) C(92) C(93) C(88) -0.4(3)
C(81) C(94) C(95) C(96) 177.2(3)
C(81) C(94) C(119) C(117) -178.2(5)
C(81) C(94) C(119) C(120) 114.4(8)
C(81) C(94) C(120) C(118) 170.7(12)
C(81) C(94) C(120) C(119) -102.9(6)
C(95) C(94) C(119) C(117) -21.9(7)
C(95) C(94) C(119) C(120) -89.3(9)
C(119) C(94) C(95) C(96) 23.4(6)
C(95) C(94) C(120) C(118) 25.3(16)
C(95) C(94) C(120) C(119) 111.6(6)
C(120) C(94) C(95) C(96) -38.4(6)
C(119) C(94) C(120) C(118) -86.3(14)
C(120) C(94) C(119) C(117) 67.4(10)
C(94) C(95) C(96) N(8) 7.9(8)
C(82) C(99) C(100) C(101) -179.1(2)
C(82) C(99) C(104) C(103) 179.4(2)
C(100) C(99) C(104) C(103) -0.0(3)
C(104) C(99) C(100) C(101) 0.4(3)
C(99) C(100) C(101) C(102) 0.1(3)
C(100) C(101) C(102) C(103) -0.8(4)
C(101) C(102) C(103) C(104) 1.1(4)
C(102) C(103) C(104) C(99) -0.7(4)
N(2) C(105) C(106) C(108) 129.9(11)
N(2) C(105) C(107) C(16) 1.1(9)
N(2) C(105) C(107) C(108) -52.9(10)
C(106) C(105) C(107) C(16) 49.7(10)
C(106) C(105) C(107) C(108) -4.3(12)
C(107) C(105) C(106) N(2) -125.5(8)
C(107) C(105) C(106) C(108) 4.5(12)
N(2) C(106) C(108) C(16) -15(2)
N(2) C(106) C(108) C(107) 45(2)
C(105) C(106) C(108) C(16) -63.8(16)
C(105) C(106) C(108) C(107) -4.5(12)
C(16) C(107) C(108) C(106) -119.7(15)
C(105) C(107) C(108) C(16) 124.6(9)
C(105) C(107) C(108) C(106) 4.9(13)
C(42) C(109) C(110) C(112) 119.4(15)
C(42) C(109) C(111) N(4) -0.2(6)
C(42) C(109) C(111) C(112) -49.1(10)
C(110) C(109) C(111) N(4) 53.1(10)
C(110) C(109) C(111) C(112) 4.3(11)
C(111) C(109) C(110) C(42) -124.3(9)
C(111) C(109) C(110) C(112) -5.0(13)
C(42) C(110) C(112) N(4) 19(2)
C(42) C(110) C(112) C(111) 65.6(15)
C(109) C(110) C(112) N(4) -42(2)
C(109) C(110) C(112) C(111) 4.5(12)
N(4) C(111) C(112) C(110) -130.8(11)
C(109) C(111) C(112) N(4) 126.4(8)
C(109) C(111) C(112) C(110) -4.4(11)
C(68) C(113) C(114) C(116) -116.3(14)
C(68) C(113) C(115) N(6) 3.2(10)
C(68) C(113) C(115) C(116) 49.0(10)
C(114) C(113) C(115) N(6) -52.3(10)
C(114) C(113) C(115) C(116) -6.4(11)
C(115) C(113) C(114) C(68) 124.1(8)
C(115) C(113) C(114) C(116) 7.8(13)
C(68) C(114) C(116) N(6) -24(2)
C(68) C(114) C(116) C(115) -67.3(13)
C(113) C(114) C(116) N(6) 37(2)
C(113) C(114) C(116) C(115) -6.7(11)
N(6) C(115) C(116) C(114) 134.2(11)
C(113) C(115) C(116) N(6) -127.5(7)
C(113) C(115) C(116) C(114) 6.7(11)
N(8) C(117) C(118) C(120) -133.3(11)
N(8) C(117) C(119) C(94) -4.6(10)
N(8) C(117) C(119) C(120) 50.5(10)
C(118) C(117) C(119) C(94) -49.3(10)
C(118) C(117) C(119) C(120) 5.8(11)
C(119) C(117) C(118) N(8) 127.2(7)
C(119) C(117) C(118) C(120) -6.1(11)
N(8) C(118) C(120) C(94) 19(2)
N(8) C(118) C(120) C(119) -41(2)
C(117) C(118) C(120) C(94) 66.1(14)
C(117) C(118) C(120) C(119) 6.0(11)
C(94) C(119) C(120) C(118) 116.7(15)
C(117) C(119) C(120) C(94) -123.6(8)
C(117) C(119) C(120) C(118) -6.8(13)
